data_4066223
loop_
_publ_author_name
'Uhl, Werner'
'Rohling, Martina'
'W\"urthwein, Ernst-Ulrich'
'Ghavtadze, Nugzar'
'Bergander, Klaus'

_publ_section_title
;
 Facile Synthesis of an Unsaturated Spiro Germane by Hydroalumination and
 Intramolecular 1,1-Carbalumination&#x2020;
;
_journal_issue 21
_journal_name_full Organometallics
_journal_page_first 5236
_journal_paper_doi 10.1021/om100359k
_journal_volume 29
_journal_year 2010
_chemical_formula_sum 'C60 H98 Al2 Ge Si8'
_chemical_formula_weight 1170.65
_chemical_name_systematic
; 
 ? 
;
_space_group_IT_number 2
_symmetry_cell_setting triclinic
_symmetry_space_group_name_Hall '-P 1'
_symmetry_space_group_name_H-M 'P -1'
_atom_sites_solution_hydrogens geom
_atom_sites_solution_primary direct
_atom_sites_solution_secondary difmap
_audit_creation_method SHELXL-97
_cell_angle_alpha 80.8230(10)
_cell_angle_beta 74.1380(10)
_cell_angle_gamma 80.2360(10)
_cell_formula_units_Z 4
_cell_length_a 14.9993(5)
_cell_length_b 21.4156(7)
_cell_length_c 22.9117(8)
_cell_measurement_reflns_used 9887
_cell_measurement_temperature 153(2)
_cell_measurement_theta_max 29.45
_cell_measurement_theta_min 2.159
_cell_volume 6927.0(4)
_computing_cell_refinement 'Bruker SAINT'
_computing_data_collection 'Bruker SMART'
_computing_data_reduction 'Bruker SHELXTL'
_computing_molecular_graphics 'Bruker SHELXTL'
_computing_publication_material 'Bruker SHELXTL'
_computing_structure_refinement 'SHELXL-97 (Sheldrick, 1997)'
_computing_structure_solution 'SHELXS-97 (Sheldrick, 1990)'
_diffrn_ambient_temperature 153(2)
_diffrn_measured_fraction_theta_full 0.942
_diffrn_measured_fraction_theta_max 0.942
_diffrn_measurement_device_type 'CCD area detector'
_diffrn_measurement_method 'omega scans'
_diffrn_radiation_monochromator graphite
_diffrn_radiation_source 'rotation anode'
_diffrn_radiation_type MoK\a
_diffrn_radiation_wavelength 0.71073
_diffrn_reflns_av_R_equivalents 0.0358
_diffrn_reflns_av_sigmaI/netI 0.0676
_diffrn_reflns_limit_h_max 21
_diffrn_reflns_limit_h_min -21
_diffrn_reflns_limit_k_max 30
_diffrn_reflns_limit_k_min -30
_diffrn_reflns_limit_l_max 33
_diffrn_reflns_limit_l_min -33
_diffrn_reflns_number 85545
_diffrn_reflns_theta_full 31.37
_diffrn_reflns_theta_max 31.37
_diffrn_reflns_theta_min 1.42
_exptl_absorpt_coefficient_mu 0.639
_exptl_absorpt_correction_T_max 0.9687
_exptl_absorpt_correction_T_min 0.8617
_exptl_absorpt_correction_type empirical
_exptl_absorpt_process_details SADABS
_exptl_crystal_colour colourless
_exptl_crystal_density_diffrn 1.123
_exptl_crystal_density_method 'not measured'
_exptl_crystal_description plate
_exptl_crystal_F_000 2512
_exptl_crystal_size_max 0.24
_exptl_crystal_size_mid 0.19
_exptl_crystal_size_min 0.05
_refine_diff_density_max 0.717
_refine_diff_density_min -0.278
_refine_diff_density_rms 0.073
_refine_ls_extinction_method none
_refine_ls_goodness_of_fit_ref 0.976
_refine_ls_hydrogen_treatment constr
_refine_ls_matrix_type full
_refine_ls_number_parameters 1358
_refine_ls_number_reflns 42936
_refine_ls_number_restraints 30
_refine_ls_restrained_S_all 0.975
_refine_ls_R_factor_all 0.0914
_refine_ls_R_factor_gt 0.0485
_refine_ls_shift/su_max 0.011
_refine_ls_shift/su_mean 0.000
_refine_ls_structure_factor_coef Fsqd
_refine_ls_weighting_details 'calc w=1/[\s^2^(Fo^2^)+(0.0579P)^2^+0.0000P] where P=(Fo^2^+2Fc^2^)/3'
_refine_ls_weighting_scheme calc
_refine_ls_wR_factor_gt 0.1064
_refine_ls_wR_factor_ref 0.1223
_reflns_number_gt 27190
_reflns_number_total 42936
_reflns_threshold_expression >2sigma(I)
_cod_data_source_file om100359k_si_001.cif
_cod_data_source_block sad1
_cod_depositor_comments
;
The following automatic conversions were performed:

'_symmetry_cell_setting' value 'Triclinic' changed to 'triclinic'
according to /home/saulius/struct/CIF-dictionaries/cif_core.dic
dictionary named 'cif_core.dic' version 2.4.1 from 2010-06-29.

Automatic conversion script
Id: cif_fix_values 1715 2011-07-08 13:25:40Z adriana 
;
_cod_original_sg_symbol_H-M P-1
_cod_database_code 4066223

loop_
_symmetry_equiv_pos_as_xyz
'x, y, z'
'-x, -y, -z'

loop_
_atom_site_label
_atom_site_type_symbol
_atom_site_fract_x
_atom_site_fract_y
_atom_site_fract_z
_atom_site_U_iso_or_equiv
_atom_site_adp_type
_atom_site_occupancy
_atom_site_symmetry_multiplicity
_atom_site_calc_flag
_atom_site_refinement_flags
_atom_site_disorder_assembly
_atom_site_disorder_group
Ge1 Ge 0.551377(13) 0.247896(9) -0.056083(9) 0.01871(5) Uani 1 1 d . . .
Al11 Al 0.72511(4) 0.15064(3) -0.00159(3) 0.01974(12) Uani 1 1 d . . .
C1 C 0.82295(13) 0.19586(9) -0.05855(9) 0.0238(4) Uani 1 1 d . . .
H1 H 0.7879 0.2308 -0.0780 0.029 Uiso 1 1 calc R . .
Si11 Si 0.90413(4) 0.15816(3) -0.12463(3) 0.03084(13) Uani 1 1 d . . .
C111 C 0.96002(16) 0.07668(11) -0.10116(11) 0.0418(6) Uani 1 1 d . . .
H11A H 0.9945 0.0793 -0.0722 0.050 Uiso 1 1 calc R . .
H11B H 1.0017 0.0594 -0.1364 0.050 Uiso 1 1 calc R . .
H11C H 0.9126 0.0495 -0.0828 0.050 Uiso 1 1 calc R . .
C112 C 0.83933(17) 0.15349(12) -0.18256(10) 0.0437(6) Uani 1 1 d . . .
H11D H 0.7869 0.1306 -0.1637 0.052 Uiso 1 1 calc R . .
H11E H 0.8803 0.1316 -0.2153 0.052 Uiso 1 1 calc R . .
H11F H 0.8175 0.1958 -0.1985 0.052 Uiso 1 1 calc R . .
C113 C 1.00131(17) 0.20681(14) -0.16506(11) 0.0515(7) Uani 1 1 d . . .
H11G H 0.9753 0.2499 -0.1757 0.062 Uiso 1 1 calc R . .
H11H H 1.0371 0.1888 -0.2015 0.062 Uiso 1 1 calc R . .
H11I H 1.0412 0.2066 -0.1386 0.062 Uiso 1 1 calc R . .
Si12 Si 0.87381(4) 0.23620(3) -0.01104(3) 0.02795(13) Uani 1 1 d . . .
C121 C 0.90871(17) 0.31537(11) -0.04843(12) 0.0444(6) Uani 1 1 d . . .
H12A H 0.9590 0.3096 -0.0843 0.053 Uiso 1 1 calc R . .
H12B H 0.9288 0.3354 -0.0205 0.053 Uiso 1 1 calc R . .
H12C H 0.8563 0.3419 -0.0598 0.053 Uiso 1 1 calc R . .
C122 C 0.77923(15) 0.25337(10) 0.05959(10) 0.0345(5) Uani 1 1 d . . .
H12D H 0.7303 0.2842 0.0486 0.041 Uiso 1 1 calc R . .
H12E H 0.8048 0.2699 0.0872 0.041 Uiso 1 1 calc R . .
H12F H 0.7542 0.2147 0.0791 0.041 Uiso 1 1 calc R . .
C123 C 0.97738(15) 0.18641(11) 0.01098(11) 0.0401(6) Uani 1 1 d . . .
H12G H 0.9622 0.1444 0.0278 0.048 Uiso 1 1 calc R . .
H12H H 0.9939 0.2057 0.0409 0.048 Uiso 1 1 calc R . .
H12I H 1.0291 0.1836 -0.0245 0.048 Uiso 1 1 calc R . .
C2 C 0.75524(13) 0.07028(9) 0.04763(9) 0.0224(4) Uani 1 1 d . . .
H2 H 0.8219 0.0627 0.0319 0.027 Uiso 1 1 calc R . .
Si21 Si 0.71815(4) 0.00332(3) 0.01918(3) 0.02708(12) Uani 1 1 d . . .
C211 C 0.69758(17) 0.02724(11) -0.05913(10) 0.0372(5) Uani 1 1 d . . .
H21A H 0.6822 -0.0086 -0.0730 0.045 Uiso 1 1 calc R . .
H21B H 0.7532 0.0410 -0.0869 0.045 Uiso 1 1 calc R . .
H21C H 0.6469 0.0615 -0.0575 0.045 Uiso 1 1 calc R . .
C212 C 0.81716(16) -0.06411(10) 0.01157(11) 0.0404(6) Uani 1 1 d . . .
H21D H 0.8092 -0.0926 0.0490 0.048 Uiso 1 1 calc R . .
H21E H 0.8754 -0.0473 0.0032 0.048 Uiso 1 1 calc R . .
H21F H 0.8175 -0.0869 -0.0214 0.048 Uiso 1 1 calc R . .
C213 C 0.60642(17) -0.02431(11) 0.06783(12) 0.0437(6) Uani 1 1 d . . .
H21G H 0.6091 -0.0321 0.1098 0.052 Uiso 1 1 calc R . .
H21H H 0.5979 -0.0629 0.0550 0.052 Uiso 1 1 calc R . .
H21I H 0.5550 0.0080 0.0637 0.052 Uiso 1 1 calc R . .
Si22 Si 0.74542(4) 0.05940(3) 0.13176(3) 0.03004(13) Uani 1 1 d . . .
C221 C 0.76150(18) -0.02683(11) 0.16367(10) 0.0431(6) Uani 1 1 d . . .
H22A H 0.7700 -0.0301 0.2041 0.052 Uiso 1 1 calc R . .
H22B H 0.8155 -0.0487 0.1380 0.052 Uiso 1 1 calc R . .
H22C H 0.7072 -0.0458 0.1652 0.052 Uiso 1 1 calc R . .
C222 C 0.84266(18) 0.09256(12) 0.14739(11) 0.0470(6) Uani 1 1 d . . .
H22D H 0.8391 0.1373 0.1331 0.056 Uiso 1 1 calc R . .
H22E H 0.9015 0.0710 0.1266 0.056 Uiso 1 1 calc R . .
H22F H 0.8375 0.0864 0.1906 0.056 Uiso 1 1 calc R . .
C223 C 0.63246(18) 0.09616(14) 0.17892(11) 0.0528(7) Uani 1 1 d . . .
H22G H 0.6208 0.1404 0.1636 0.063 Uiso 1 1 calc R . .
H22H H 0.6358 0.0927 0.2206 0.063 Uiso 1 1 calc R . .
H22I H 0.5827 0.0744 0.1769 0.063 Uiso 1 1 calc R . .
C11 C 0.59254(13) 0.18252(8) 0.00407(8) 0.0201(4) Uani 1 1 d . . .
C12 C 0.53470(13) 0.14890(9) 0.04924(9) 0.0241(4) Uani 1 1 d . . .
H12 H 0.5658 0.1172 0.0743 0.029 Uiso 1 1 calc R . .
C13 C 0.43177(13) 0.15265(9) 0.06658(10) 0.0272(4) Uani 1 1 d . . .
C14 C 0.38592(15) 0.13926(11) 0.12810(11) 0.0393(6) Uani 1 1 d . . .
H14 H 0.4219 0.1257 0.1578 0.047 Uiso 1 1 calc R . .
C15 C 0.28925(17) 0.14521(13) 0.14686(13) 0.0528(7) Uani 1 1 d . . .
H15 H 0.2585 0.1365 0.1894 0.063 Uiso 1 1 calc R . .
C16 C 0.23699(17) 0.16369(12) 0.10421(14) 0.0529(7) Uani 1 1 d . . .
H16 H 0.1699 0.1691 0.1172 0.064 Uiso 1 1 calc R . .
C17 C 0.28137(16) 0.17423(11) 0.04309(13) 0.0438(6) Uani 1 1 d . . .
H17 H 0.2451 0.1856 0.0134 0.053 Uiso 1 1 calc R . .
C18 C 0.37846(15) 0.16845(9) 0.02410(11) 0.0319(5) Uani 1 1 d . . .
H18 H 0.4088 0.1754 -0.0187 0.038 Uiso 1 1 calc R . .
Al12 Al 0.36945(4) 0.34646(3) -0.10707(3) 0.01944(12) Uani 1 1 d . . .
C3 C 0.38639(13) 0.30705(9) -0.18174(8) 0.0232(4) Uani 1 1 d . . .
H3 H 0.4259 0.2677 -0.1753 0.028 Uiso 1 1 calc R . .
Si31 Si 0.28115(4) 0.28032(3) -0.19415(3) 0.02894(13) Uani 1 1 d . . .
C311 C 0.17618(15) 0.34218(11) -0.18268(11) 0.0371(5) Uani 1 1 d . . .
H31A H 0.1546 0.3481 -0.1402 0.044 Uiso 1 1 calc R . .
H31B H 0.1276 0.3285 -0.1956 0.044 Uiso 1 1 calc R . .
H31C H 0.1924 0.3817 -0.2064 0.044 Uiso 1 1 calc R . .
C312 C 0.29603(18) 0.26070(13) -0.27327(12) 0.0509(7) Uani 1 1 d . . .
H31D H 0.3090 0.2979 -0.3021 0.061 Uiso 1 1 calc R . .
H31E H 0.2397 0.2471 -0.2760 0.061 Uiso 1 1 calc R . .
H31F H 0.3471 0.2271 -0.2824 0.061 Uiso 1 1 calc R . .
C313 C 0.25603(18) 0.20652(11) -0.14007(13) 0.0499(7) Uani 1 1 d . . .
H31G H 0.3122 0.1767 -0.1434 0.060 Uiso 1 1 calc R . .
H31H H 0.2093 0.1876 -0.1501 0.060 Uiso 1 1 calc R . .
H31I H 0.2337 0.2174 -0.0990 0.060 Uiso 1 1 calc R . .
Si32 Si 0.46119(4) 0.35223(3) -0.24839(3) 0.03390(14) Uani 1 1 d . . .
C321 C 0.39072(18) 0.42585(11) -0.27584(11) 0.0471(6) Uani 1 1 d . . .
H32A H 0.3420 0.4142 -0.2901 0.057 Uiso 1 1 calc R . .
H32B H 0.4304 0.4499 -0.3086 0.057 Uiso 1 1 calc R . .
H32C H 0.3634 0.4513 -0.2429 0.057 Uiso 1 1 calc R . .
C322 C 0.56132(17) 0.37186(12) -0.22349(13) 0.0557(8) Uani 1 1 d . . .
H32D H 0.5375 0.3961 -0.1894 0.067 Uiso 1 1 calc R . .
H32E H 0.5996 0.3965 -0.2567 0.067 Uiso 1 1 calc R . .
H32F H 0.5981 0.3331 -0.2117 0.067 Uiso 1 1 calc R . .
C323 C 0.5180(2) 0.30643(16) -0.31452(13) 0.0767(10) Uani 1 1 d . . .
H32G H 0.5492 0.2662 -0.3006 0.092 Uiso 1 1 calc R . .
H32H H 0.5627 0.3303 -0.3438 0.092 Uiso 1 1 calc R . .
H32I H 0.4713 0.2992 -0.3333 0.092 Uiso 1 1 calc R . .
C4 C 0.28279(13) 0.42507(9) -0.09051(9) 0.0231(4) Uani 1 1 d . . .
H4 H 0.2609 0.4355 -0.1270 0.028 Uiso 1 1 calc R . .
Si41 Si 0.32991(4) 0.49985(3) -0.08719(3) 0.03069(13) Uani 1 1 d . . .
C411 C 0.39080(19) 0.49245(13) -0.02535(12) 0.0497(7) Uani 1 1 d . . .
H41A H 0.4415 0.4582 -0.0310 0.060 Uiso 1 1 calc R . .
H41B H 0.3476 0.4838 0.0135 0.060 Uiso 1 1 calc R . .
H41C H 0.4148 0.5316 -0.0267 0.060 Uiso 1 1 calc R . .
C412 C 0.23506(19) 0.56918(11) -0.07794(13) 0.0546(7) Uani 1 1 d . . .
H41D H 0.2621 0.6078 -0.0824 0.066 Uiso 1 1 calc R . .
H41E H 0.1930 0.5634 -0.0381 0.066 Uiso 1 1 calc R . .
H41F H 0.2013 0.5720 -0.1085 0.066 Uiso 1 1 calc R . .
C413 C 0.41494(19) 0.52464(12) -0.16002(12) 0.0511(7) Uani 1 1 d . . .
H41G H 0.4660 0.4910 -0.1687 0.061 Uiso 1 1 calc R . .
H41H H 0.4383 0.5624 -0.1561 0.061 Uiso 1 1 calc R . .
H41I H 0.3843 0.5333 -0.1927 0.061 Uiso 1 1 calc R . .
Si42 Si 0.17110(4) 0.41188(3) -0.02958(3) 0.02807(13) Uani 1 1 d . . .
C421 C 0.16135(15) 0.44059(12) 0.04511(10) 0.0399(6) Uani 1 1 d . . .
H42A H 0.1662 0.4854 0.0387 0.048 Uiso 1 1 calc R . .
H42B H 0.2108 0.4179 0.0624 0.048 Uiso 1 1 calc R . .
H42C H 0.1021 0.4332 0.0726 0.048 Uiso 1 1 calc R . .
C422 C 0.06881(14) 0.45307(11) -0.05912(11) 0.0387(5) Uani 1 1 d . . .
H42D H 0.0119 0.4428 -0.0304 0.046 Uiso 1 1 calc R . .
H42E H 0.0726 0.4391 -0.0976 0.046 Uiso 1 1 calc R . .
H42F H 0.0695 0.4984 -0.0645 0.046 Uiso 1 1 calc R . .
C423 C 0.15713(15) 0.32514(10) -0.00952(11) 0.0383(5) Uani 1 1 d . . .
H42G H 0.0983 0.3206 0.0197 0.046 Uiso 1 1 calc R . .
H42H H 0.2071 0.3031 0.0077 0.046 Uiso 1 1 calc R . .
H42I H 0.1588 0.3072 -0.0457 0.046 Uiso 1 1 calc R . .
C21 C 0.43554(13) 0.30721(9) -0.04370(9) 0.0212(4) Uani 1 1 d . . .
C22 C 0.39415(13) 0.32930(9) 0.01046(9) 0.0234(4) Uani 1 1 d . . .
H22 H 0.3394 0.3599 0.0105 0.028 Uiso 1 1 calc R . .
C23 C 0.41890(14) 0.31433(9) 0.06990(9) 0.0255(4) Uani 1 1 d . . .
C24 C 0.50907(15) 0.31197(10) 0.07551(10) 0.0310(5) Uani 1 1 d . . .
H24 H 0.5585 0.3209 0.0398 0.037 Uiso 1 1 calc R . .
C25 C 0.52836(16) 0.29680(12) 0.13234(10) 0.0395(6) Uani 1 1 d . . .
H25 H 0.5909 0.2956 0.1359 0.047 Uiso 1 1 calc R . .
C26 C 0.45794(18) 0.28344(12) 0.18369(11) 0.0452(6) Uani 1 1 d . . .
H26 H 0.4719 0.2716 0.2228 0.054 Uiso 1 1 calc R . .
C27 C 0.36726(18) 0.28714(12) 0.17901(10) 0.0448(6) Uani 1 1 d . . .
H27 H 0.3179 0.2787 0.2149 0.054 Uiso 1 1 calc R . .
C28 C 0.34793(16) 0.30303(11) 0.12258(10) 0.0350(5) Uani 1 1 d . . .
H28 H 0.2847 0.3063 0.1196 0.042 Uiso 1 1 calc R . .
C31 C 0.55909(13) 0.19949(9) -0.12185(9) 0.0252(4) Uani 1 1 d . . .
C32 C 0.56166(14) 0.16193(9) -0.15630(9) 0.0265(4) Uani 1 1 d . . .
C33 C 0.56061(14) 0.11949(9) -0.19867(9) 0.0277(4) Uani 1 1 d . . .
C34 C 0.61432(17) 0.06026(11) -0.20049(11) 0.0395(5) Uani 1 1 d . . .
H34 H 0.6546 0.0471 -0.1734 0.047 Uiso 1 1 calc R . .
C35 C 0.61067(19) 0.01965(11) -0.24112(12) 0.0471(6) Uani 1 1 d . . .
H35 H 0.6476 -0.0216 -0.2414 0.056 Uiso 1 1 calc R . .
C36 C 0.5549(2) 0.03805(12) -0.28076(12) 0.0502(7) Uani 1 1 d . . .
H36 H 0.5528 0.0100 -0.3090 0.060 Uiso 1 1 calc R . .
C37 C 0.5016(2) 0.09720(13) -0.27982(13) 0.0617(8) Uani 1 1 d . . .
H37 H 0.4626 0.1105 -0.3077 0.074 Uiso 1 1 calc R . .
C38 C 0.50414(18) 0.13742(12) -0.23912(12) 0.0472(6) Uani 1 1 d . . .
H38 H 0.4664 0.1784 -0.2387 0.057 Uiso 1 1 calc R . .
C41 C 0.64125(13) 0.30693(9) -0.08761(9) 0.0258(4) Uani 1 1 d . . .
C42 C 0.67963(14) 0.35291(10) -0.11133(9) 0.0277(4) Uani 1 1 d . . .
C43 C 0.72276(16) 0.40804(10) -0.14263(10) 0.0319(5) Uani 1 1 d . . .
C44 C 0.67404(18) 0.46899(11) -0.13709(11) 0.0415(6) Uani 1 1 d . . .
H44 H 0.6122 0.4747 -0.1105 0.050 Uiso 1 1 calc R . .
C45 C 0.7150(2) 0.52161(12) -0.17008(13) 0.0585(8) Uani 1 1 d . . .
H45 H 0.6818 0.5637 -0.1656 0.070 Uiso 1 1 calc R . .
C46 C 0.8012(3) 0.51398(15) -0.20844(14) 0.0748(10) Uani 1 1 d . . .
H46 H 0.8281 0.5507 -0.2319 0.090 Uiso 1 1 calc R . .
C47 C 0.8504(3) 0.45463(18) -0.21420(16) 0.0893(12) Uani 1 1 d . . .
H47 H 0.9121 0.4497 -0.2410 0.107 Uiso 1 1 calc R . .
C48 C 0.8116(2) 0.40165(14) -0.18153(13) 0.0605(8) Uani 1 1 d . . .
H48 H 0.8465 0.3600 -0.1858 0.073 Uiso 1 1 calc R . .
Ge2 Ge 1.039925(13) 0.245301(9) 0.442792(9) 0.01972(5) Uani 1 1 d . C .
Al21 Al 0.87118(4) 0.34790(3) 0.38271(3) 0.02197(12) Uani 1 1 d . . .
C5 C 0.89100(14) 0.30589(9) 0.30945(9) 0.0259(4) Uani 1 1 d . . .
H5 H 0.9311 0.2672 0.3172 0.031 Uiso 1 1 calc R . .
Si51 Si 0.95638(5) 0.34216(3) 0.23365(3) 0.03563(15) Uani 1 1 d . . .
C511 C 0.9139(2) 0.42888(11) 0.21791(11) 0.0538(7) Uani 1 1 d . . .
H51A H 0.8488 0.4341 0.2185 0.065 Uiso 1 1 calc R . .
H51B H 0.9489 0.4456 0.1785 0.065 Uiso 1 1 calc R . .
H51C H 0.9220 0.4515 0.2487 0.065 Uiso 1 1 calc R . .
C512 C 1.08370(16) 0.32971(12) 0.23152(12) 0.0490(7) Uani 1 1 d . . .
H51D H 1.0923 0.3451 0.2665 0.059 Uiso 1 1 calc R . .
H51E H 1.1174 0.3526 0.1949 0.059 Uiso 1 1 calc R . .
H51F H 1.1067 0.2850 0.2321 0.059 Uiso 1 1 calc R . .
C513 C 0.9461(2) 0.30537(12) 0.16697(10) 0.0527(7) Uani 1 1 d . . .
H51G H 0.9705 0.2609 0.1708 0.063 Uiso 1 1 calc R . .
H51H H 0.9810 0.3265 0.1297 0.063 Uiso 1 1 calc R . .
H51I H 0.8815 0.3100 0.1664 0.063 Uiso 1 1 calc R . .
Si52 Si 0.77786(4) 0.27702(3) 0.31454(3) 0.03483(14) Uani 1 1 d . . .
C521 C 0.72037(16) 0.25912(11) 0.39797(11) 0.0422(6) Uani 1 1 d . . .
H52A H 0.7099 0.2972 0.4174 0.051 Uiso 1 1 calc R . .
H52B H 0.7602 0.2268 0.4165 0.051 Uiso 1 1 calc R . .
H52C H 0.6617 0.2442 0.4026 0.051 Uiso 1 1 calc R . .
C522 C 0.79231(18) 0.20059(13) 0.28171(14) 0.0606(8) Uani 1 1 d . . .
H52D H 0.7322 0.1870 0.2884 0.073 Uiso 1 1 calc R . .
H52E H 0.8313 0.1686 0.3012 0.073 Uiso 1 1 calc R . .
H52F H 0.8209 0.2069 0.2386 0.073 Uiso 1 1 calc R . .
C523 C 0.70056(18) 0.33707(14) 0.27604(12) 0.0597(8) Uani 1 1 d . . .
H52G H 0.7004 0.3785 0.2870 0.072 Uiso 1 1 calc R . .
H52H H 0.6381 0.3261 0.2887 0.072 Uiso 1 1 calc R . .
H52I H 0.7234 0.3376 0.2325 0.072 Uiso 1 1 calc R . .
C6 C 0.79720(13) 0.43285(9) 0.39041(9) 0.0252(4) Uani 1 1 d . . .
H6 H 0.7880 0.4446 0.3500 0.030 Uiso 1 1 calc R . .
Si61 Si 0.87983(4) 0.48950(3) 0.39130(3) 0.02981(13) Uani 1 1 d . . .
C611 C 1.00351(15) 0.45562(11) 0.35701(12) 0.0440(6) Uani 1 1 d . . .
H61A H 1.0443 0.4867 0.3540 0.053 Uiso 1 1 calc R . .
H61B H 1.0086 0.4449 0.3170 0.053 Uiso 1 1 calc R . .
H61C H 1.0210 0.4179 0.3825 0.053 Uiso 1 1 calc R . .
C612 C 0.85753(18) 0.56649(11) 0.34267(12) 0.0468(6) Uani 1 1 d . . .
H61D H 0.8001 0.5903 0.3627 0.056 Uiso 1 1 calc R . .
H61E H 0.8530 0.5578 0.3038 0.056 Uiso 1 1 calc R . .
H61F H 0.9081 0.5909 0.3366 0.056 Uiso 1 1 calc R . .
C613 C 0.87668(18) 0.50585(13) 0.46950(11) 0.0486(6) Uani 1 1 d . . .
H61G H 0.8132 0.5185 0.4910 0.058 Uiso 1 1 calc R . .
H61H H 0.9132 0.5395 0.4664 0.058 Uiso 1 1 calc R . .
H61I H 0.9020 0.4680 0.4913 0.058 Uiso 1 1 calc R . .
Si62 Si 0.67424(4) 0.45079(3) 0.43892(3) 0.03324(14) Uani 1 1 d . . .
C621 C 0.63853(17) 0.53831(12) 0.44559(12) 0.0491(7) Uani 1 1 d . . .
H62A H 0.5739 0.5455 0.4672 0.059 Uiso 1 1 calc R . .
H62B H 0.6474 0.5617 0.4055 0.059 Uiso 1 1 calc R . .
H62C H 0.6761 0.5525 0.4674 0.059 Uiso 1 1 calc R . .
C622 C 0.58821(15) 0.42781(11) 0.40396(11) 0.0399(6) Uani 1 1 d . . .
H62D H 0.5944 0.3822 0.4067 0.048 Uiso 1 1 calc R . .
H62E H 0.5997 0.4457 0.3618 0.048 Uiso 1 1 calc R . .
H62F H 0.5261 0.4438 0.4253 0.048 Uiso 1 1 calc R . .
C623 C 0.65238(17) 0.41029(15) 0.51909(11) 0.0616(9) Uani 1 1 d . . .
H62G H 0.5876 0.4201 0.5396 0.074 Uiso 1 1 calc R . .
H62H H 0.6905 0.4250 0.5403 0.074 Uiso 1 1 calc R . .
H62I H 0.6678 0.3650 0.5186 0.074 Uiso 1 1 calc R . .
C51 C 0.92707(13) 0.30783(9) 0.45066(9) 0.0223(4) Uani 1 1 d . . .
C52 C 0.88405(14) 0.33415(9) 0.50252(9) 0.0255(4) Uani 1 1 d . . .
H52 H 0.8310 0.3654 0.4993 0.031 Uiso 1 1 calc R . .
C53 C 0.90365(15) 0.32375(9) 0.56344(9) 0.0280(4) Uani 1 1 d . . .
C54 C 0.82854(16) 0.32440(11) 0.61537(10) 0.0397(6) Uani 1 1 d . . .
H54 H 0.7658 0.3310 0.6107 0.048 Uiso 1 1 calc R . .
C55 C 0.84304(19) 0.31566(14) 0.67347(11) 0.0543(7) Uani 1 1 d . . .
H55 H 0.7907 0.3160 0.7087 0.065 Uiso 1 1 calc R . .
C56 C 0.93286(19) 0.30652(13) 0.68045(11) 0.0522(7) Uani 1 1 d . . .
H56 H 0.9433 0.2996 0.7206 0.063 Uiso 1 1 calc R . .
C57 C 1.00771(18) 0.30733(12) 0.62975(11) 0.0431(6) Uani 1 1 d . . .
H57 H 1.0701 0.3020 0.6348 0.052 Uiso 1 1 calc R . .
C58 C 0.99364(15) 0.31580(10) 0.57147(10) 0.0315(5) Uani 1 1 d . . .
H58 H 1.0463 0.3162 0.5365 0.038 Uiso 1 1 calc R . .
Al22 Al 1.20823(4) 0.14750(3) 0.50410(3) 0.02045(12) Uani 1 1 d . C .
C7 C 1.22927(14) 0.06739(9) 0.55636(9) 0.0251(4) Uani 1 1 d . . .
H7 H 1.2961 0.0582 0.5433 0.030 Uiso 1 1 calc R A 2
Si71 Si 1.21237(4) 0.06195(3) 0.64117(3) 0.02954(13) Uani 1 1 d . B .
C711 C 1.3192(3) 0.0182(2) 0.66020(17) 0.0463(11) Uani 0.615(3) 1 d PU B 1
H71A H 1.3166 0.0215 0.7019 0.056 Uiso 0.615(3) 1 calc PR B 1
H71B H 1.3727 0.0360 0.6338 0.056 Uiso 0.615(3) 1 calc PR B 1
H71C H 1.3241 -0.0259 0.6548 0.056 Uiso 0.615(3) 1 calc PR B 1
C712 C 1.1095(3) 0.0214(2) 0.68979(17) 0.0422(10) Uani 0.615(3) 1 d PU B 1
H71D H 1.1041 0.0236 0.7322 0.051 Uiso 0.615(3) 1 calc PR B 1
H71E H 1.1189 -0.0224 0.6826 0.051 Uiso 0.615(3) 1 calc PR B 1
H71F H 1.0532 0.0426 0.6793 0.051 Uiso 0.615(3) 1 calc PR B 1
C713 C 1.1899(3) 0.14271(19) 0.66852(18) 0.0469(11) Uani 0.615(3) 1 d PU B 1
H71G H 1.1345 0.1662 0.6585 0.056 Uiso 0.615(3) 1 calc PR B 1
H71H H 1.2422 0.1654 0.6491 0.056 Uiso 0.615(3) 1 calc PR B 1
H71I H 1.1814 0.1377 0.7120 0.056 Uiso 0.615(3) 1 calc PR B 1
C71A C 1.2394(6) -0.0243(3) 0.6737(3) 0.061(2) Uani 0.385(3) 1 d PU B 2
H71J H 1.2420 -0.0260 0.7153 0.074 Uiso 0.385(3) 1 calc PR B 2
H71K H 1.2985 -0.0425 0.6500 0.074 Uiso 0.385(3) 1 calc PR B 2
H71L H 1.1913 -0.0479 0.6721 0.074 Uiso 0.385(3) 1 calc PR B 2
C71B C 1.3087(6) 0.0984(4) 0.6590(3) 0.063(2) Uani 0.385(3) 1 d PU B 2
H71M H 1.3063 0.1425 0.6422 0.075 Uiso 0.385(3) 1 calc PR B 2
H71N H 1.3686 0.0758 0.6413 0.075 Uiso 0.385(3) 1 calc PR B 2
H71O H 1.2994 0.0951 0.7025 0.075 Uiso 0.385(3) 1 calc PR B 2
C71C C 1.1008(6) 0.0941(5) 0.6848(3) 0.073(3) Uani 0.385(3) 1 d PU B 2
H71P H 1.0541 0.0695 0.6827 0.088 Uiso 0.385(3) 1 calc PR B 2
H71Q H 1.0858 0.1376 0.6685 0.088 Uiso 0.385(3) 1 calc PR B 2
H71R H 1.1025 0.0924 0.7266 0.088 Uiso 0.385(3) 1 calc PR B 2
Si72 Si 1.19404(5) -0.00138(3) 0.52998(3) 0.03149(13) Uani 1 1 d . C 2
C721 C 1.2002(2) 0.01352(13) 0.44652(11) 0.0521(7) Uani 1 1 d . . .
H72A H 1.1588 0.0514 0.4385 0.063 Uiso 1 1 calc R C 2
H72B H 1.1819 -0.0222 0.4342 0.063 Uiso 1 1 calc R C 2
H72C H 1.2630 0.0190 0.4240 0.063 Uiso 1 1 calc R C 2
C722 C 1.0719(2) -0.01746(15) 0.56627(14) 0.0730(10) Uani 1 1 d . . .
H72D H 1.0294 0.0201 0.5592 0.088 Uiso 1 1 calc R C 2
H72E H 1.0642 -0.0289 0.6094 0.088 Uiso 1 1 calc R C 2
H72F H 1.0592 -0.0519 0.5489 0.088 Uiso 1 1 calc R C 2
C723 C 1.2758(3) -0.07490(13) 0.54299(18) 0.0929(14) Uani 1 1 d . . .
H72G H 1.2643 -0.1083 0.5237 0.112 Uiso 1 1 calc R C 2
H72H H 1.2661 -0.0880 0.5861 0.112 Uiso 1 1 calc R C 2
H72I H 1.3391 -0.0663 0.5259 0.112 Uiso 1 1 calc R C 2
C8 C 1.31428(13) 0.18880(9) 0.45185(9) 0.0250(4) Uani 1 1 d . . .
H8 H 1.2848 0.2232 0.4284 0.030 Uiso 1 1 calc R C .
Si81 Si 1.40025(4) 0.14472(3) 0.39182(3) 0.03287(14) Uani 1 1 d . C .
C811 C 1.34288(18) 0.13874(12) 0.32997(11) 0.0463(6) Uani 1 1 d . . .
H81A H 1.2911 0.1148 0.3467 0.056 Uiso 1 1 calc R C .
H81B H 1.3874 0.1176 0.2981 0.056 Uiso 1 1 calc R . .
H81C H 1.3208 0.1808 0.3135 0.056 Uiso 1 1 calc R . .
C812 C 1.50559(16) 0.18617(13) 0.35270(12) 0.0484(7) Uani 1 1 d . . .
H81D H 1.4857 0.2302 0.3406 0.058 Uiso 1 1 calc R C .
H81E H 1.5404 0.1661 0.3172 0.058 Uiso 1 1 calc R . .
H81F H 1.5445 0.1834 0.3803 0.058 Uiso 1 1 calc R . .
C813 C 1.44785(17) 0.06351(12) 0.42305(13) 0.0494(7) Uani 1 1 d . . .
H81G H 1.4759 0.0674 0.4551 0.059 Uiso 1 1 calc R C .
H81H H 1.4941 0.0437 0.3910 0.059 Uiso 1 1 calc R . .
H81I H 1.3980 0.0379 0.4391 0.059 Uiso 1 1 calc R . .
Si82 Si 1.36140(4) 0.23149(3) 0.50011(3) 0.03024(13) Uani 1 1 d . C .
C821 C 1.26016(18) 0.27037(15) 0.55555(12) 0.0628(8) Uani 1 1 d . . .
H82A H 1.2196 0.2394 0.5770 0.075 Uiso 1 1 calc R C .
H82B H 1.2263 0.3040 0.5340 0.075 Uiso 1 1 calc R . .
H82C H 1.2824 0.2878 0.5842 0.075 Uiso 1 1 calc R . .
C822 C 1.42654(19) 0.29850(12) 0.45830(12) 0.0515(7) Uani 1 1 d . . .
H82D H 1.4440 0.3193 0.4868 0.062 Uiso 1 1 calc R C .
H82E H 1.3875 0.3286 0.4371 0.062 Uiso 1 1 calc R . .
H82F H 1.4817 0.2822 0.4294 0.062 Uiso 1 1 calc R . .
C823 C 1.4403(2) 0.17600(14) 0.54108(16) 0.0750(10) Uani 1 1 d . . .
H82G H 1.4535 0.1974 0.5709 0.090 Uiso 1 1 calc R C .
H82H H 1.4977 0.1628 0.5123 0.090 Uiso 1 1 calc R . .
H82I H 1.4105 0.1393 0.5611 0.090 Uiso 1 1 calc R . .
C61 C 1.07701(13) 0.18258(9) 0.50650(9) 0.0223(4) Uani 1 1 d . . .
C62 C 1.01673(14) 0.15442(9) 0.55468(9) 0.0265(4) Uani 1 1 d . C .
H62 H 1.0467 0.1236 0.5810 0.032 Uiso 1 1 calc R . .
C63 C 0.91328(14) 0.16201(9) 0.57461(10) 0.0292(5) Uani 1 1 d . . .
C64 C 0.85586(14) 0.17674(9) 0.53470(10) 0.0304(5) Uani 1 1 d . C .
H64 H 0.8831 0.1820 0.4914 0.036 Uiso 1 1 calc R . .
C65 C 0.75878(15) 0.18392(11) 0.55698(12) 0.0400(6) Uani 1 1 d . . .
H65 H 0.7197 0.1949 0.5290 0.048 Uiso 1 1 calc R C .
C66 C 0.71853(16) 0.17526(12) 0.61912(12) 0.0475(7) Uani 1 1 d . C .
H66 H 0.6517 0.1803 0.6343 0.057 Uiso 1 1 calc R . .
C67 C 0.77489(18) 0.15934(13) 0.65925(12) 0.0526(7) Uani 1 1 d . . .
H67 H 0.7472 0.1532 0.7025 0.063 Uiso 1 1 calc R C .
C68 C 0.87119(16) 0.15226(12) 0.63736(11) 0.0436(6) Uani 1 1 d . C .
H68 H 0.9098 0.1405 0.6656 0.052 Uiso 1 1 calc R . .
C71 C 1.04966(14) 0.19349(10) 0.37970(9) 0.0277(4) Uani 1 1 d . . .
C72 C 1.06336(14) 0.15634(10) 0.34276(9) 0.0271(4) Uani 1 1 d . C .
C73 C 1.07645(14) 0.11422(10) 0.29667(9) 0.0270(4) Uani 1 1 d . . .
C74 C 1.12661(16) 0.05355(10) 0.30123(10) 0.0348(5) Uani 1 1 d . C .
H74 H 1.1543 0.0392 0.3350 0.042 Uiso 1 1 calc R . .
C75 C 1.13660(18) 0.01380(11) 0.25709(12) 0.0444(6) Uani 1 1 d . . .
H75 H 1.1710 -0.0281 0.2604 0.053 Uiso 1 1 calc R C .
C76 C 1.09723(18) 0.03428(13) 0.20828(11) 0.0466(6) Uani 1 1 d . C .
H76 H 1.1040 0.0065 0.1779 0.056 Uiso 1 1 calc R . .
C77 C 1.04829(16) 0.09461(12) 0.20316(11) 0.0413(6) Uani 1 1 d . . .
H77 H 1.0216 0.1090 0.1690 0.050 Uiso 1 1 calc R C .
C78 C 1.03760(15) 0.13439(11) 0.24716(10) 0.0333(5) Uani 1 1 d . C .
H78 H 1.0031 0.1763 0.2435 0.040 Uiso 1 1 calc R . .
C81 C 1.13695(13) 0.29850(9) 0.40875(9) 0.0257(4) Uani 1 1 d . . .
C82 C 1.19078(14) 0.33688(10) 0.38664(9) 0.0259(4) Uani 1 1 d . C .
C83 C 1.25871(14) 0.38004(10) 0.36025(9) 0.0273(4) Uani 1 1 d . . .
C84 C 1.24396(17) 0.44185(11) 0.37573(11) 0.0417(6) Uani 1 1 d . C .
H84 H 1.1869 0.4567 0.4039 0.050 Uiso 1 1 calc R . .
C85 C 1.3117(2) 0.48206(13) 0.35038(13) 0.0558(7) Uani 1 1 d . . .
H85 H 1.3017 0.5247 0.3610 0.067 Uiso 1 1 calc R C .
C86 C 1.39355(19) 0.46055(14) 0.30996(13) 0.0542(7) Uani 1 1 d . C .
H86 H 1.4409 0.4882 0.2932 0.065 Uiso 1 1 calc R . .
C87 C 1.40804(17) 0.40039(13) 0.29355(12) 0.0513(7) Uani 1 1 d . . .
H87 H 1.4646 0.3862 0.2646 0.062 Uiso 1 1 calc R C .
C88 C 1.34115(16) 0.36003(11) 0.31873(11) 0.0400(6) Uani 1 1 d . C .
H88 H 1.3518 0.3176 0.3074 0.048 Uiso 1 1 calc R . .

loop_
_atom_site_aniso_label
_atom_site_aniso_U_11
_atom_site_aniso_U_22
_atom_site_aniso_U_33
_atom_site_aniso_U_23
_atom_site_aniso_U_13
_atom_site_aniso_U_12
Ge1 0.01812(10) 0.01600(9) 0.02072(10) -0.00147(7) -0.00459(8) 0.00008(7)
Al11 0.0189(3) 0.0183(3) 0.0217(3) -0.0024(2) -0.0057(2) -0.0008(2)
C1 0.0194(9) 0.0226(10) 0.0276(10) -0.0015(8) -0.0061(8) 0.0010(7)
Si11 0.0233(3) 0.0403(3) 0.0281(3) -0.0080(3) -0.0027(2) -0.0043(3)
C111 0.0324(12) 0.0479(14) 0.0455(14) -0.0207(12) -0.0084(11) 0.0050(11)
C112 0.0451(14) 0.0564(16) 0.0308(12) -0.0041(11) -0.0100(11) -0.0103(12)
C113 0.0362(14) 0.0747(19) 0.0396(14) -0.0109(13) 0.0060(11) -0.0181(13)
Si12 0.0220(3) 0.0248(3) 0.0373(3) -0.0071(2) -0.0061(2) -0.0028(2)
C121 0.0422(14) 0.0344(13) 0.0579(16) -0.0065(12) -0.0088(12) -0.0146(11)
C122 0.0326(12) 0.0306(11) 0.0402(13) -0.0124(10) -0.0059(10) -0.0018(9)
C123 0.0289(12) 0.0437(14) 0.0509(15) -0.0152(12) -0.0151(11) 0.0033(10)
C2 0.0208(9) 0.0205(9) 0.0248(10) -0.0016(8) -0.0072(8) 0.0011(7)
Si21 0.0310(3) 0.0193(3) 0.0323(3) -0.0032(2) -0.0121(3) -0.0003(2)
C211 0.0454(14) 0.0321(12) 0.0393(13) -0.0094(10) -0.0199(11) 0.0005(10)
C212 0.0465(14) 0.0232(11) 0.0530(15) -0.0077(10) -0.0196(12) 0.0060(10)
C213 0.0430(14) 0.0339(13) 0.0552(16) -0.0039(11) -0.0106(12) -0.0124(11)
Si22 0.0362(3) 0.0294(3) 0.0253(3) -0.0019(2) -0.0129(3) 0.0005(3)
C221 0.0599(16) 0.0384(13) 0.0305(12) 0.0072(10) -0.0172(12) -0.0059(12)
C222 0.0646(17) 0.0466(15) 0.0402(14) 0.0004(11) -0.0308(13) -0.0124(13)
C223 0.0543(16) 0.0664(18) 0.0316(13) -0.0120(12) -0.0122(12) 0.0164(14)
C11 0.0215(9) 0.0165(9) 0.0215(9) -0.0009(7) -0.0060(7) -0.0005(7)
C12 0.0241(10) 0.0193(9) 0.0275(10) 0.0008(8) -0.0076(8) -0.0007(8)
C13 0.0226(10) 0.0193(9) 0.0352(12) 0.0019(8) -0.0021(9) -0.0040(8)
C14 0.0288(11) 0.0431(14) 0.0380(13) 0.0074(11) -0.0015(10) -0.0058(10)
C15 0.0343(13) 0.0555(17) 0.0513(16) 0.0116(13) 0.0099(12) -0.0096(12)
C16 0.0235(12) 0.0455(15) 0.078(2) 0.0124(14) -0.0029(13) -0.0087(11)
C17 0.0295(12) 0.0329(12) 0.0705(18) 0.0113(12) -0.0207(12) -0.0119(10)
C18 0.0308(11) 0.0225(10) 0.0434(13) 0.0023(9) -0.0112(10) -0.0091(9)
Al12 0.0185(3) 0.0180(3) 0.0210(3) -0.0020(2) -0.0054(2) 0.0000(2)
C3 0.0264(10) 0.0201(9) 0.0230(10) -0.0028(8) -0.0082(8) 0.0006(8)
Si31 0.0310(3) 0.0266(3) 0.0329(3) -0.0059(2) -0.0131(3) -0.0035(2)
C311 0.0335(12) 0.0382(13) 0.0428(14) -0.0045(10) -0.0162(10) -0.0035(10)
C312 0.0525(16) 0.0588(17) 0.0521(16) -0.0244(13) -0.0253(13) 0.0001(13)
C313 0.0455(15) 0.0355(13) 0.0679(19) 0.0032(13) -0.0147(13) -0.0114(11)
Si32 0.0352(3) 0.0345(3) 0.0292(3) 0.0010(3) -0.0045(3) -0.0076(3)
C321 0.0597(17) 0.0435(14) 0.0437(15) 0.0147(11) -0.0274(13) -0.0172(13)
C322 0.0423(15) 0.0476(16) 0.075(2) 0.0189(14) -0.0222(14) -0.0136(12)
C323 0.085(2) 0.085(2) 0.0442(17) -0.0184(16) 0.0230(16) -0.0218(19)
C4 0.0223(9) 0.0227(10) 0.0237(10) -0.0020(8) -0.0086(8) 0.0022(8)
Si41 0.0356(3) 0.0225(3) 0.0348(3) -0.0057(2) -0.0102(3) -0.0018(2)
C411 0.0566(17) 0.0510(16) 0.0520(16) -0.0062(13) -0.0222(13) -0.0221(13)
C412 0.0664(18) 0.0258(12) 0.071(2) -0.0143(12) -0.0181(15) 0.0042(12)
C413 0.0605(17) 0.0411(15) 0.0526(16) -0.0055(12) -0.0065(14) -0.0220(13)
Si42 0.0208(3) 0.0313(3) 0.0290(3) -0.0044(2) -0.0050(2) 0.0039(2)
C421 0.0304(12) 0.0494(14) 0.0339(12) -0.0078(11) -0.0051(10) 0.0093(10)
C422 0.0250(11) 0.0460(14) 0.0419(13) -0.0099(11) -0.0087(10) 0.0085(10)
C423 0.0331(12) 0.0407(13) 0.0370(13) 0.0049(10) -0.0058(10) -0.0074(10)
C21 0.0199(9) 0.0187(9) 0.0242(10) -0.0013(7) -0.0059(8) -0.0007(7)
C22 0.0210(9) 0.0209(9) 0.0258(10) -0.0030(8) -0.0048(8) 0.0023(7)
C23 0.0290(10) 0.0214(10) 0.0246(10) -0.0050(8) -0.0072(8) 0.0040(8)
C24 0.0288(11) 0.0373(12) 0.0253(11) -0.0097(9) -0.0042(9) 0.0007(9)
C25 0.0338(12) 0.0529(15) 0.0326(12) -0.0158(11) -0.0122(10) 0.0086(11)
C26 0.0552(16) 0.0533(16) 0.0248(12) -0.0057(11) -0.0157(11) 0.0090(13)
C27 0.0491(15) 0.0546(16) 0.0233(11) -0.0007(11) 0.0000(11) -0.0050(12)
C28 0.0339(12) 0.0445(13) 0.0247(11) -0.0041(10) -0.0053(9) -0.0035(10)
C31 0.0236(10) 0.0256(10) 0.0244(10) -0.0023(8) -0.0067(8) 0.0026(8)
C32 0.0257(10) 0.0260(10) 0.0257(10) -0.0045(8) -0.0048(8) 0.0003(8)
C33 0.0316(11) 0.0260(10) 0.0245(10) -0.0050(8) -0.0039(9) -0.0042(9)
C34 0.0466(14) 0.0346(13) 0.0401(13) -0.0135(10) -0.0169(11) 0.0050(11)
C35 0.0627(17) 0.0320(13) 0.0485(15) -0.0176(11) -0.0175(13) 0.0060(12)
C36 0.0708(19) 0.0409(14) 0.0490(16) -0.0211(12) -0.0229(14) -0.0074(13)
C37 0.085(2) 0.0539(17) 0.0633(19) -0.0218(15) -0.0485(17) 0.0074(16)
C38 0.0568(16) 0.0384(14) 0.0533(16) -0.0161(12) -0.0301(13) 0.0116(12)
C41 0.0231(10) 0.0233(10) 0.0283(11) -0.0003(8) -0.0054(8) -0.0001(8)
C42 0.0269(10) 0.0275(11) 0.0263(10) 0.0000(8) -0.0051(8) -0.0033(8)
C43 0.0395(12) 0.0290(11) 0.0281(11) 0.0012(9) -0.0070(9) -0.0141(10)
C44 0.0546(15) 0.0319(12) 0.0409(14) -0.0014(10) -0.0139(12) -0.0132(11)
C45 0.096(2) 0.0303(14) 0.0575(18) 0.0022(12) -0.0289(18) -0.0234(15)
C46 0.103(3) 0.057(2) 0.062(2) 0.0137(16) -0.0029(19) -0.052(2)
C47 0.082(3) 0.083(3) 0.079(2) 0.013(2) 0.025(2) -0.040(2)
C48 0.0556(18) 0.0523(17) 0.0562(18) 0.0037(14) 0.0155(14) -0.0178(14)
Ge2 0.01947(10) 0.01965(10) 0.01908(10) -0.00104(8) -0.00388(8) -0.00275(8)
Al21 0.0209(3) 0.0237(3) 0.0206(3) -0.0013(2) -0.0050(2) -0.0027(2)
C5 0.0275(10) 0.0272(10) 0.0229(10) -0.0034(8) -0.0079(8) -0.0009(8)
Si51 0.0455(4) 0.0356(3) 0.0221(3) -0.0013(3) -0.0037(3) -0.0051(3)
C511 0.083(2) 0.0386(14) 0.0323(13) 0.0046(11) -0.0103(14) -0.0025(14)
C512 0.0424(14) 0.0518(16) 0.0445(15) -0.0068(12) 0.0076(12) -0.0128(12)
C513 0.077(2) 0.0523(16) 0.0249(12) -0.0063(11) -0.0096(13) -0.0033(15)
Si52 0.0288(3) 0.0411(4) 0.0390(4) -0.0114(3) -0.0126(3) -0.0041(3)
C521 0.0340(13) 0.0385(13) 0.0517(15) -0.0024(11) -0.0059(11) -0.0092(10)
C522 0.0424(15) 0.0690(19) 0.080(2) -0.0386(17) -0.0064(14) -0.0198(14)
C523 0.0423(15) 0.089(2) 0.0500(17) -0.0146(16) -0.0244(13) 0.0119(15)
C6 0.0251(10) 0.0282(10) 0.0212(10) -0.0028(8) -0.0054(8) -0.0013(8)
Si61 0.0309(3) 0.0262(3) 0.0327(3) -0.0008(2) -0.0105(3) -0.0031(2)
C611 0.0322(12) 0.0379(13) 0.0564(16) 0.0062(11) -0.0063(11) -0.0082(10)
C612 0.0528(16) 0.0302(13) 0.0601(17) 0.0013(12) -0.0227(13) -0.0056(11)
C613 0.0492(15) 0.0567(17) 0.0487(16) -0.0115(13) -0.0210(13) -0.0117(13)
Si62 0.0235(3) 0.0426(4) 0.0286(3) -0.0017(3) -0.0047(2) 0.0040(3)
C621 0.0358(13) 0.0559(16) 0.0563(17) -0.0275(13) -0.0120(12) 0.0125(12)
C622 0.0281(11) 0.0375(13) 0.0521(15) 0.0009(11) -0.0118(11) -0.0020(10)
C623 0.0291(13) 0.101(2) 0.0337(14) 0.0077(15) 0.0044(11) 0.0130(14)
C51 0.0207(9) 0.0213(9) 0.0239(10) -0.0001(8) -0.0053(8) -0.0035(7)
C52 0.0253(10) 0.0248(10) 0.0249(10) -0.0008(8) -0.0061(8) -0.0017(8)
C53 0.0327(11) 0.0259(10) 0.0242(10) -0.0052(8) -0.0063(9) 0.0000(9)
C54 0.0339(12) 0.0511(15) 0.0299(12) -0.0059(11) -0.0051(10) 0.0021(11)
C55 0.0475(16) 0.083(2) 0.0221(12) -0.0069(13) 0.0013(11) 0.0045(14)
C56 0.0565(17) 0.0709(19) 0.0267(12) -0.0076(12) -0.0155(12) 0.0081(14)
C57 0.0442(14) 0.0510(15) 0.0381(14) -0.0150(12) -0.0185(11) 0.0054(12)
C58 0.0348(12) 0.0332(12) 0.0281(11) -0.0096(9) -0.0069(9) -0.0052(9)
Al22 0.0204(3) 0.0208(3) 0.0204(3) -0.0013(2) -0.0057(2) -0.0036(2)
C7 0.0268(10) 0.0235(10) 0.0260(10) -0.0015(8) -0.0093(8) -0.0029(8)
Si71 0.0362(3) 0.0306(3) 0.0233(3) 0.0005(2) -0.0105(2) -0.0071(3)
C711 0.039(2) 0.068(3) 0.031(2) -0.0028(19) -0.0178(17) 0.007(2)
C712 0.046(2) 0.051(3) 0.030(2) 0.0036(18) -0.0114(17) -0.012(2)
C713 0.061(3) 0.047(2) 0.032(2) -0.0089(18) -0.0057(19) -0.012(2)
C71A 0.113(7) 0.042(4) 0.038(4) 0.013(3) -0.039(4) -0.018(4)
C71B 0.097(6) 0.073(5) 0.040(4) 0.012(4) -0.042(4) -0.049(5)
C71C 0.074(6) 0.113(8) 0.026(4) -0.009(4) -0.018(4) 0.016(5)
Si72 0.0431(4) 0.0242(3) 0.0312(3) -0.0012(2) -0.0163(3) -0.0061(3)
C721 0.0721(19) 0.0583(17) 0.0375(14) -0.0069(12) -0.0207(13) -0.0282(15)
C722 0.080(2) 0.072(2) 0.071(2) -0.0209(17) 0.0044(18) -0.0509(19)
C723 0.136(3) 0.0319(15) 0.149(4) -0.0270(19) -0.107(3) 0.0151(18)
C8 0.0206(9) 0.0272(10) 0.0260(10) 0.0006(8) -0.0051(8) -0.0046(8)
Si81 0.0246(3) 0.0367(3) 0.0359(3) -0.0094(3) -0.0013(3) -0.0060(3)
C811 0.0507(15) 0.0503(15) 0.0407(14) -0.0117(12) -0.0094(12) -0.0119(12)
C812 0.0339(13) 0.0624(17) 0.0459(15) -0.0180(13) 0.0069(11) -0.0155(12)
C813 0.0357(13) 0.0432(15) 0.0690(19) -0.0175(13) -0.0107(13) 0.0010(11)
Si82 0.0272(3) 0.0330(3) 0.0319(3) -0.0023(3) -0.0079(2) -0.0087(2)
C821 0.0453(16) 0.099(2) 0.0491(17) -0.0362(17) 0.0017(13) -0.0212(16)
C822 0.0635(18) 0.0517(16) 0.0454(15) -0.0082(12) -0.0064(13) -0.0340(14)
C823 0.089(2) 0.0515(18) 0.113(3) 0.0012(18) -0.079(2) -0.0098(17)
C61 0.0223(9) 0.0211(9) 0.0233(10) -0.0018(8) -0.0060(8) -0.0025(7)
C62 0.0254(10) 0.0248(10) 0.0281(11) 0.0007(8) -0.0069(8) -0.0033(8)
C63 0.0239(10) 0.0245(10) 0.0337(12) 0.0029(9) -0.0016(9) -0.0034(8)
C64 0.0251(10) 0.0266(11) 0.0380(12) -0.0050(9) -0.0020(9) -0.0084(8)
C65 0.0265(11) 0.0401(13) 0.0529(15) -0.0069(11) -0.0068(11) -0.0068(10)
C66 0.0232(11) 0.0531(16) 0.0591(17) -0.0105(13) 0.0047(11) -0.0066(11)
C67 0.0386(14) 0.0638(18) 0.0413(15) 0.0011(13) 0.0091(12) -0.0070(13)
C68 0.0338(13) 0.0505(15) 0.0372(13) 0.0076(11) -0.0017(10) -0.0039(11)
C71 0.0291(11) 0.0279(11) 0.0258(10) -0.0032(8) -0.0076(9) -0.0023(8)
C72 0.0264(10) 0.0271(10) 0.0262(10) -0.0027(8) -0.0047(8) -0.0031(8)
C73 0.0257(10) 0.0293(11) 0.0253(10) -0.0067(8) -0.0021(8) -0.0057(8)
C74 0.0402(13) 0.0337(12) 0.0309(12) -0.0084(9) -0.0094(10) -0.0008(10)
C75 0.0515(15) 0.0329(13) 0.0485(15) -0.0186(11) -0.0077(12) -0.0002(11)
C76 0.0516(16) 0.0541(16) 0.0399(14) -0.0257(12) -0.0028(12) -0.0184(13)
C77 0.0379(13) 0.0598(16) 0.0330(13) -0.0086(12) -0.0128(10) -0.0162(12)
C78 0.0284(11) 0.0392(12) 0.0335(12) -0.0048(10) -0.0086(9) -0.0058(9)
C81 0.0245(10) 0.0245(10) 0.0254(10) 0.0011(8) -0.0046(8) -0.0023(8)
C82 0.0248(10) 0.0276(10) 0.0229(10) -0.0014(8) -0.0046(8) -0.0008(8)
C83 0.0276(10) 0.0323(11) 0.0220(10) 0.0015(8) -0.0050(8) -0.0103(9)
C84 0.0438(14) 0.0412(14) 0.0408(14) -0.0126(11) -0.0021(11) -0.0145(11)
C85 0.0677(19) 0.0438(15) 0.0606(18) -0.0142(13) -0.0063(15) -0.0297(14)
C86 0.0501(16) 0.0593(18) 0.0567(17) 0.0044(14) -0.0092(14) -0.0349(14)
C87 0.0350(13) 0.0577(17) 0.0522(16) 0.0027(13) 0.0051(12) -0.0171(12)
C88 0.0367(13) 0.0363(13) 0.0421(14) -0.0023(11) 0.0004(11) -0.0106(10)

loop_
_atom_type_symbol
_atom_type_description
_atom_type_scat_dispersion_real
_atom_type_scat_dispersion_imag
_atom_type_scat_source
C C 0.0033 0.0016 'International Tables Vol C Tables 4.2.6.8 and 6.1.1.4'
H H 0.0000 0.0000 'International Tables Vol C Tables 4.2.6.8 and 6.1.1.4'
Al Al 0.0645 0.0514 'International Tables Vol C Tables 4.2.6.8 and 6.1.1.4'
Si Si 0.0817 0.0704 'International Tables Vol C Tables 4.2.6.8 and 6.1.1.4'
Ge Ge 0.1547 1.8001 'International Tables Vol C Tables 4.2.6.8 and 6.1.1.4'

loop_
_geom_angle_atom_site_label_1
_geom_angle_atom_site_label_2
_geom_angle_atom_site_label_3
_geom_angle
C41 Ge1 C31 106.31(8)
C41 Ge1 C11 110.25(8)
C31 Ge1 C11 102.16(8)
C41 Ge1 C21 100.21(8)
C31 Ge1 C21 109.27(8)
C11 Ge1 C21 127.31(8)
C1 Al11 C2 121.58(8)
C1 Al11 C11 120.36(8)
C2 Al11 C11 117.96(8)
Si11 C1 Si12 118.18(10)
Si11 C1 Al11 120.90(10)
Si12 C1 Al11 106.35(10)
Si11 C1 H1 102.9
Si12 C1 H1 102.9
Al11 C1 H1 102.9
C1 Si11 C111 112.36(10)
C1 Si11 C112 109.69(10)
C111 Si11 C112 109.51(11)
C1 Si11 C113 111.91(10)
C111 Si11 C113 107.02(12)
C112 Si11 C113 106.12(11)
Si11 C111 H11A 109.5
Si11 C111 H11B 109.5
H11A C111 H11B 109.5
Si11 C111 H11C 109.5
H11A C111 H11C 109.5
H11B C111 H11C 109.5
Si11 C112 H11D 109.5
Si11 C112 H11E 109.5
H11D C112 H11E 109.5
Si11 C112 H11F 109.5
H11D C112 H11F 109.5
H11E C112 H11F 109.5
Si11 C113 H11G 109.5
Si11 C113 H11H 109.5
H11G C113 H11H 109.5
Si11 C113 H11I 109.5
H11G C113 H11I 109.5
H11H C113 H11I 109.5
C121 Si12 C1 113.36(10)
C121 Si12 C123 108.12(11)
C1 Si12 C123 112.80(10)
C121 Si12 C122 105.41(11)
C1 Si12 C122 107.23(9)
C123 Si12 C122 109.63(11)
Si12 C121 H12A 109.5
Si12 C121 H12B 109.5
H12A C121 H12B 109.5
Si12 C121 H12C 109.5
H12A C121 H12C 109.5
H12B C121 H12C 109.5
Si12 C122 H12D 109.5
Si12 C122 H12E 109.5
H12D C122 H12E 109.5
Si12 C122 H12F 109.5
H12D C122 H12F 109.5
H12E C122 H12F 109.5
Si12 C123 H12G 109.5
Si12 C123 H12H 109.5
H12G C123 H12H 109.5
Si12 C123 H12I 109.5
H12G C123 H12I 109.5
H12H C123 H12I 109.5
Si22 C2 Si21 114.53(10)
Si22 C2 Al11 126.02(10)
Si21 C2 Al11 109.00(9)
Si22 C2 H2 100.8
Si21 C2 H2 100.8
Al11 C2 H2 100.8
C213 Si21 C211 105.03(11)
C213 Si21 C212 111.24(11)
C211 Si21 C212 106.37(11)
C213 Si21 C2 114.30(10)
C211 Si21 C2 111.84(9)
C212 Si21 C2 107.83(10)
Si21 C211 H21A 109.5
Si21 C211 H21B 109.5
H21A C211 H21B 109.5
Si21 C211 H21C 109.5
H21A C211 H21C 109.5
H21B C211 H21C 109.5
Si21 C212 H21D 109.5
Si21 C212 H21E 109.5
H21D C212 H21E 109.5
Si21 C212 H21F 109.5
H21D C212 H21F 109.5
H21E C212 H21F 109.5
Si21 C213 H21G 109.5
Si21 C213 H21H 109.5
H21G C213 H21H 109.5
Si21 C213 H21I 109.5
H21G C213 H21I 109.5
H21H C213 H21I 109.5
C223 Si22 C222 108.48(13)
C223 Si22 C2 114.76(10)
C222 Si22 C2 109.99(10)
C223 Si22 C221 106.68(12)
C222 Si22 C221 103.78(11)
C2 Si22 C221 112.50(10)
Si22 C221 H22A 109.5
Si22 C221 H22B 109.5
H22A C221 H22B 109.5
Si22 C221 H22C 109.5
H22A C221 H22C 109.5
H22B C221 H22C 109.5
Si22 C222 H22D 109.5
Si22 C222 H22E 109.5
H22D C222 H22E 109.5
Si22 C222 H22F 109.5
H22D C222 H22F 109.5
H22E C222 H22F 109.5
Si22 C223 H22G 109.5
Si22 C223 H22H 109.5
H22G C223 H22H 109.5
Si22 C223 H22I 109.5
H22G C223 H22I 109.5
H22H C223 H22I 109.5
C12 C11 Ge1 124.40(14)
C12 C11 Al11 112.46(13)
Ge1 C11 Al11 122.67(9)
C11 C12 C13 130.90(18)
C11 C12 H12 114.6
C13 C12 H12 114.6
C18 C13 C14 118.45(19)
C18 C13 C12 122.71(19)
C14 C13 C12 118.84(19)
C15 C14 C13 120.9(2)
C15 C14 H14 119.6
C13 C14 H14 119.6
C16 C15 C14 119.9(2)
C16 C15 H15 120.1
C14 C15 H15 120.1
C17 C16 C15 119.9(2)
C17 C16 H16 120.1
C15 C16 H16 120.1
C16 C17 C18 120.4(2)
C16 C17 H17 119.8
C18 C17 H17 119.8
C13 C18 C17 120.4(2)
C13 C18 H18 119.8
C17 C18 H18 119.8
C3 Al12 C4 121.54(8)
C3 Al12 C21 121.51(8)
C4 Al12 C21 116.91(8)
Si32 C3 Si31 117.08(10)
Si32 C3 Al12 110.32(9)
Si31 C3 Al12 117.25(10)
Si32 C3 H3 103.3
Si31 C3 H3 103.3
Al12 C3 H3 103.3
C311 Si31 C313 110.16(11)
C311 Si31 C312 103.69(11)
C313 Si31 C312 107.68(12)
C311 Si31 C3 113.19(9)
C313 Si31 C3 107.63(10)
C312 Si31 C3 114.34(10)
Si31 C311 H31A 109.5
Si31 C311 H31B 109.5
H31A C311 H31B 109.5
Si31 C311 H31C 109.5
H31A C311 H31C 109.5
H31B C311 H31C 109.5
Si31 C312 H31D 109.5
Si31 C312 H31E 109.5
H31D C312 H31E 109.5
Si31 C312 H31F 109.5
H31D C312 H31F 109.5
H31E C312 H31F 109.5
Si31 C313 H31G 109.5
Si31 C313 H31H 109.5
H31G C313 H31H 109.5
Si31 C313 H31I 109.5
H31G C313 H31I 109.5
H31H C313 H31I 109.5
C323 Si32 C321 108.13(14)
C323 Si32 C3 114.80(12)
C321 Si32 C3 110.04(10)
C323 Si32 C322 104.37(15)
C321 Si32 C322 111.44(11)
C3 Si32 C322 107.98(11)
Si32 C321 H32A 109.5
Si32 C321 H32B 109.5
H32A C321 H32B 109.5
Si32 C321 H32C 109.5
H32A C321 H32C 109.5
H32B C321 H32C 109.5
Si32 C322 H32D 109.5
Si32 C322 H32E 109.5
H32D C322 H32E 109.5
Si32 C322 H32F 109.5
H32D C322 H32F 109.5
H32E C322 H32F 109.5
Si32 C323 H32G 109.5
Si32 C323 H32H 109.5
H32G C323 H32H 109.5
Si32 C323 H32I 109.5
H32G C323 H32I 109.5
H32H C323 H32I 109.5
Si41 C4 Si42 113.73(10)
Si41 C4 Al12 119.55(10)
Si42 C4 Al12 113.82(10)
Si41 C4 H4 102.1
Si42 C4 H4 102.1
Al12 C4 H4 102.1
C411 Si41 C413 106.70(12)
C411 Si41 C412 109.05(13)
C413 Si41 C412 103.98(12)
C411 Si41 C4 113.32(10)
C413 Si41 C4 112.15(10)
C412 Si41 C4 111.12(10)
Si41 C411 H41A 109.5
Si41 C411 H41B 109.5
H41A C411 H41B 109.5
Si41 C411 H41C 109.5
H41A C411 H41C 109.5
H41B C411 H41C 109.5
Si41 C412 H41D 109.5
Si41 C412 H41E 109.5
H41D C412 H41E 109.5
Si41 C412 H41F 109.5
H41D C412 H41F 109.5
H41E C412 H41F 109.5
Si41 C413 H41G 109.5
Si41 C413 H41H 109.5
H41G C413 H41H 109.5
Si41 C413 H41I 109.5
H41G C413 H41I 109.5
H41H C413 H41I 109.5
C421 Si42 C422 108.12(10)
C421 Si42 C423 104.53(11)
C422 Si42 C423 107.66(11)
C421 Si42 C4 115.28(10)
C422 Si42 C4 108.91(10)
C423 Si42 C4 112.00(9)
Si42 C421 H42A 109.5
Si42 C421 H42B 109.5
H42A C421 H42B 109.5
Si42 C421 H42C 109.5
H42A C421 H42C 109.5
H42B C421 H42C 109.5
Si42 C422 H42D 109.5
Si42 C422 H42E 109.5
H42D C422 H42E 109.5
Si42 C422 H42F 109.5
H42D C422 H42F 109.5
H42E C422 H42F 109.5
Si42 C423 H42G 109.5
Si42 C423 H42H 109.5
H42G C423 H42H 109.5
Si42 C423 H42I 109.5
H42G C423 H42I 109.5
H42H C423 H42I 109.5
C22 C21 Ge1 122.01(14)
C22 C21 Al12 111.80(14)
Ge1 C21 Al12 126.08(10)
C21 C22 C23 130.88(18)
C21 C22 H22 114.6
C23 C22 H22 114.6
C24 C23 C28 118.64(19)
C24 C23 C22 122.96(18)
C28 C23 C22 118.39(18)
C23 C24 C25 120.4(2)
C23 C24 H24 119.8
C25 C24 H24 119.8
C26 C25 C24 120.2(2)
C26 C25 H25 119.9
C24 C25 H25 119.9
C25 C26 C27 120.1(2)
C25 C26 H26 120.0
C27 C26 H26 120.0
C28 C27 C26 119.7(2)
C28 C27 H27 120.1
C26 C27 H27 120.1
C27 C28 C23 120.9(2)
C27 C28 H28 119.5
C23 C28 H28 119.5
C32 C31 Ge1 170.44(18)
C31 C32 C33 176.7(2)
C34 C33 C38 118.1(2)
C34 C33 C32 121.9(2)
C38 C33 C32 119.98(19)
C33 C34 C35 120.7(2)
C33 C34 H34 119.6
C35 C34 H34 119.6
C36 C35 C34 120.4(2)
C36 C35 H35 119.8
C34 C35 H35 119.8
C35 C36 C37 119.4(2)
C35 C36 H36 120.3
C37 C36 H36 120.3
C36 C37 C38 120.4(2)
C36 C37 H37 119.8
C38 C37 H37 119.8
C37 C38 C33 120.9(2)
C37 C38 H38 119.6
C33 C38 H38 119.6
C42 C41 Ge1 164.31(18)
C41 C42 C43 176.5(2)
C48 C43 C44 118.5(2)
C48 C43 C42 120.9(2)
C44 C43 C42 120.5(2)
C45 C44 C43 119.8(2)
C45 C44 H44 120.1
C43 C44 H44 120.1
C46 C45 C44 120.5(3)
C46 C45 H45 119.8
C44 C45 H45 119.8
C45 C46 C47 120.6(3)
C45 C46 H46 119.7
C47 C46 H46 119.7
C46 C47 C48 120.0(3)
C46 C47 H47 120.0
C48 C47 H47 120.0
C47 C48 C43 120.6(3)
C47 C48 H48 119.7
C43 C48 H48 119.7
C81 Ge2 C71 104.15(9)
C81 Ge2 C61 108.51(8)
C71 Ge2 C61 102.12(8)
C81 Ge2 C51 101.93(8)
C71 Ge2 C51 110.35(8)
C61 Ge2 C51 127.77(8)
C5 Al21 C6 121.06(9)
C5 Al21 C51 121.37(8)
C6 Al21 C51 117.55(8)
Si51 C5 Si52 118.24(11)
Si51 C5 Al21 120.40(11)
Si52 C5 Al21 106.18(10)
Si51 C5 H5 103.1
Si52 C5 H5 103.1
Al21 C5 H5 103.1
C5 Si51 C511 112.16(11)
C5 Si51 C512 108.48(10)
C511 Si51 C512 110.83(13)
C5 Si51 C513 114.10(11)
C511 Si51 C513 104.88(12)
C512 Si51 C513 106.22(12)
Si51 C511 H51A 109.5
Si51 C511 H51B 109.5
H51A C511 H51B 109.5
Si51 C511 H51C 109.5
H51A C511 H51C 109.5
H51B C511 H51C 109.5
Si51 C512 H51D 109.5
Si51 C512 H51E 109.5
H51D C512 H51E 109.5
Si51 C512 H51F 109.5
H51D C512 H51F 109.5
H51E C512 H51F 109.5
Si51 C513 H51G 109.5
Si51 C513 H51H 109.5
H51G C513 H51H 109.5
Si51 C513 H51I 109.5
H51G C513 H51I 109.5
H51H C513 H51I 109.5
C523 Si52 C522 107.80(14)
C523 Si52 C5 111.99(12)
C522 Si52 C5 113.75(11)
C523 Si52 C521 110.85(12)
C522 Si52 C521 105.50(12)
C5 Si52 C521 106.79(10)
Si52 C521 H52A 109.5
Si52 C521 H52B 109.5
H52A C521 H52B 109.5
Si52 C521 H52C 109.5
H52A C521 H52C 109.5
H52B C521 H52C 109.5
Si52 C522 H52D 109.5
Si52 C522 H52E 109.5
H52D C522 H52E 109.5
Si52 C522 H52F 109.5
H52D C522 H52F 109.5
H52E C522 H52F 109.5
Si52 C523 H52G 109.5
Si52 C523 H52H 109.5
H52G C523 H52H 109.5
Si52 C523 H52I 109.5
H52G C523 H52I 109.5
H52H C523 H52I 109.5
Si61 C6 Si62 115.23(10)
Si61 C6 Al21 106.98(9)
Si62 C6 Al21 126.42(11)
Si61 C6 H6 101.3
Si62 C6 H6 101.3
Al21 C6 H6 101.3
C613 Si61 C612 109.68(12)
C613 Si61 C611 106.03(12)
C612 Si61 C611 105.75(11)
C613 Si61 C6 113.87(10)
C612 Si61 C6 110.82(10)
C611 Si61 C6 110.28(10)
Si61 C611 H61A 109.5
Si61 C611 H61B 109.5
H61A C611 H61B 109.5
Si61 C611 H61C 109.5
H61A C611 H61C 109.5
H61B C611 H61C 109.5
Si61 C612 H61D 109.5
Si61 C612 H61E 109.5
H61D C612 H61E 109.5
Si61 C612 H61F 109.5
H61D C612 H61F 109.5
H61E C612 H61F 109.5
Si61 C613 H61G 109.5
Si61 C613 H61H 109.5
H61G C613 H61H 109.5
Si61 C613 H61I 109.5
H61G C613 H61I 109.5
H61H C613 H61I 109.5
C622 Si62 C623 106.97(12)
C622 Si62 C621 105.05(11)
C623 Si62 C621 105.69(13)
C622 Si62 C6 110.80(10)
C623 Si62 C6 115.11(10)
C621 Si62 C6 112.53(10)
Si62 C621 H62A 109.5
Si62 C621 H62B 109.5
H62A C621 H62B 109.5
Si62 C621 H62C 109.5
H62A C621 H62C 109.5
H62B C621 H62C 109.5
Si62 C622 H62D 109.5
Si62 C622 H62E 109.5
H62D C622 H62E 109.5
Si62 C622 H62F 109.5
H62D C622 H62F 109.5
H62E C622 H62F 109.5
Si62 C623 H62G 109.5
Si62 C623 H62H 109.5
H62G C623 H62H 109.5
Si62 C623 H62I 109.5
H62G C623 H62I 109.5
H62H C623 H62I 109.5
C52 C51 Ge2 123.11(15)
C52 C51 Al21 111.45(14)
Ge2 C51 Al21 125.05(10)
C51 C52 C53 131.78(19)
C51 C52 H52 114.1
C53 C52 H52 114.1
C58 C53 C54 118.2(2)
C58 C53 C52 122.92(19)
C54 C53 C52 118.83(19)
C55 C54 C53 121.1(2)
C55 C54 H54 119.4
C53 C54 H54 119.4
C56 C55 C54 119.7(2)
C56 C55 H55 120.1
C54 C55 H55 120.1
C57 C56 C55 120.0(2)
C57 C56 H56 120.0
C55 C56 H56 120.0
C56 C57 C58 120.5(2)
C56 C57 H57 119.7
C58 C57 H57 119.7
C57 C58 C53 120.4(2)
C57 C58 H58 119.8
C53 C58 H58 119.8
C8 Al22 C7 120.50(9)
C8 Al22 C61 122.75(8)
C7 Al22 C61 116.76(8)
Si71 C7 Si72 114.78(10)
Si71 C7 Al22 123.76(10)
Si72 C7 Al22 111.82(10)
Si71 C7 H7 100.4
Si72 C7 H7 100.4
Al22 C7 H7 100.4
C71C Si71 C711 134.5(3)
C71C Si71 C7 117.1(2)
C711 Si71 C7 108.26(14)
C71C Si71 C713 57.2(3)
C711 Si71 C713 108.6(2)
C7 Si71 C713 112.27(14)
C71C Si71 C712 49.0(3)
C711 Si71 C712 108.21(18)
C7 Si71 C712 115.67(13)
C713 Si71 C712 103.52(18)
C71C Si71 C71A 108.5(4)
C711 Si71 C71A 49.3(3)
C7 Si71 C71A 109.8(2)
C713 Si71 C71A 137.2(2)
C712 Si71 C71A 63.4(3)
C71C Si71 C71B 109.6(4)
C711 Si71 C71B 53.6(3)
C7 Si71 C71B 110.3(2)
C713 Si71 C71B 58.2(3)
C712 Si71 C71B 134.0(2)
C71A Si71 C71B 100.1(3)
Si71 C711 H71A 109.5
Si71 C711 H71B 109.5
Si71 C711 H71C 109.5
Si71 C712 H71D 109.5
Si71 C712 H71E 109.5
Si71 C712 H71F 109.5
Si71 C713 H71G 109.5
Si71 C713 H71H 109.5
Si71 C713 H71I 109.5
Si71 C71A H71J 109.5
Si71 C71A H71K 109.5
H71J C71A H71K 109.5
Si71 C71A H71L 109.5
H71J C71A H71L 109.5
H71K C71A H71L 109.5
Si71 C71B H71M 109.5
Si71 C71B H71N 109.5
H71M C71B H71N 109.5
Si71 C71B H71O 109.5
H71M C71B H71O 109.5
H71N C71B H71O 109.5
Si71 C71C H71P 109.5
Si71 C71C H71Q 109.5
H71P C71C H71Q 109.5
Si71 C71C H71R 109.5
H71P C71C H71R 109.5
H71Q C71C H71R 109.5
C722 Si72 C723 109.13(17)
C722 Si72 C721 104.15(14)
C723 Si72 C721 107.68(15)
C722 Si72 C7 115.07(11)
C723 Si72 C7 109.38(11)
C721 Si72 C7 111.11(10)
Si72 C721 H72A 109.5
Si72 C721 H72B 109.5
H72A C721 H72B 109.5
Si72 C721 H72C 109.5
H72A C721 H72C 109.5
H72B C721 H72C 109.5
Si72 C722 H72D 109.5
Si72 C722 H72E 109.5
H72D C722 H72E 109.5
Si72 C722 H72F 109.5
H72D C722 H72F 109.5
H72E C722 H72F 109.5
Si72 C723 H72G 109.5
Si72 C723 H72H 109.5
H72G C723 H72H 109.5
Si72 C723 H72I 109.5
H72G C723 H72I 109.5
H72H C723 H72I 109.5
Si81 C8 Si82 117.71(10)
Si81 C8 Al22 118.92(10)
Si82 C8 Al22 108.89(10)
Si81 C8 H8 102.9
Si82 C8 H8 102.9
Al22 C8 H8 102.9
C8 Si81 C813 112.59(11)
C8 Si81 C811 108.91(10)
C813 Si81 C811 110.53(12)
C8 Si81 C812 113.60(10)
C813 Si81 C812 105.34(12)
C811 Si81 C812 105.62(12)
Si81 C811 H81A 109.5
Si81 C811 H81B 109.5
H81A C811 H81B 109.5
Si81 C811 H81C 109.5
H81A C811 H81C 109.5
H81B C811 H81C 109.5
Si81 C812 H81D 109.5
Si81 C812 H81E 109.5
H81D C812 H81E 109.5
Si81 C812 H81F 109.5
H81D C812 H81F 109.5
H81E C812 H81F 109.5
Si81 C813 H81G 109.5
Si81 C813 H81H 109.5
H81G C813 H81H 109.5
Si81 C813 H81I 109.5
H81G C813 H81I 109.5
H81H C813 H81I 109.5
C822 Si82 C821 103.98(13)
C822 Si82 C823 107.12(14)
C821 Si82 C823 110.53(15)
C822 Si82 C8 115.26(10)
C821 Si82 C8 107.91(11)
C823 Si82 C8 111.75(11)
Si82 C821 H82A 109.5
Si82 C821 H82B 109.5
H82A C821 H82B 109.5
Si82 C821 H82C 109.5
H82A C821 H82C 109.5
H82B C821 H82C 109.5
Si82 C822 H82D 109.5
Si82 C822 H82E 109.5
H82D C822 H82E 109.5
Si82 C822 H82F 109.5
H82D C822 H82F 109.5
H82E C822 H82F 109.5
Si82 C823 H82G 109.5
Si82 C823 H82H 109.5
H82G C823 H82H 109.5
Si82 C823 H82I 109.5
H82G C823 H82I 109.5
H82H C823 H82I 109.5
C62 C61 Ge2 124.59(15)
C62 C61 Al22 111.86(14)
Ge2 C61 Al22 123.36(10)
C61 C62 C63 132.28(19)
C61 C62 H62 113.9
C63 C62 H62 113.9
C64 C63 C68 118.2(2)
C64 C63 C62 123.81(19)
C68 C63 C62 118.0(2)
C63 C64 C65 120.5(2)
C63 C64 H64 119.7
C65 C64 H64 119.7
C66 C65 C64 120.4(2)
C66 C65 H65 119.8
C64 C65 H65 119.8
C67 C66 C65 119.6(2)
C67 C66 H66 120.2
C65 C66 H66 120.2
C66 C67 C68 120.1(2)
C66 C67 H67 119.9
C68 C67 H67 119.9
C67 C68 C63 121.1(2)
C67 C68 H68 119.5
C63 C68 H68 119.5
C72 C71 Ge2 172.55(19)
C71 C72 C73 176.8(2)
C78 C73 C74 119.18(19)
C78 C73 C72 119.62(19)
C74 C73 C72 121.20(19)
C75 C74 C73 120.0(2)
C75 C74 H74 120.0
C73 C74 H74 120.0
C76 C75 C74 120.3(2)
C76 C75 H75 119.9
C74 C75 H75 119.9
C77 C76 C75 120.0(2)
C77 C76 H76 120.0
C75 C76 H76 120.0
C76 C77 C78 120.1(2)
C76 C77 H77 120.0
C78 C77 H77 120.0
C77 C78 C73 120.5(2)
C77 C78 H78 119.8
C73 C78 H78 119.8
C82 C81 Ge2 173.35(18)
C81 C82 C83 177.1(2)
C88 C83 C84 118.9(2)
C88 C83 C82 119.83(19)
C84 C83 C82 121.29(19)
C85 C84 C83 120.0(2)
C85 C84 H84 120.0
C83 C84 H84 120.0
C86 C85 C84 119.8(2)
C86 C85 H85 120.1
C84 C85 H85 120.1
C87 C86 C85 120.7(2)
C87 C86 H86 119.7
C85 C86 H86 119.7
C86 C87 C88 119.8(2)
C86 C87 H87 120.1
C88 C87 H87 120.1
C87 C88 C83 120.8(2)
C87 C88 H88 119.6
C83 C88 H88 119.6

loop_
_geom_bond_atom_site_label_1
_geom_bond_atom_site_label_2
_geom_bond_distance
Ge1 C41 1.921(2)
Ge1 C31 1.929(2)
Ge1 C11 1.9486(18)
Ge1 C21 1.9518(18)
Al11 C1 1.9562(19)
Al11 C2 1.9578(19)
Al11 C11 1.9656(19)
C1 Si11 1.864(2)
C1 Si12 1.868(2)
C1 H1 0.9600
Si11 C111 1.868(2)
Si11 C112 1.870(2)
Si11 C113 1.881(2)
C111 H11A 0.9599
C111 H11B 0.9599
C111 H11C 0.9599
C112 H11D 0.9599
C112 H11E 0.9599
C112 H11F 0.9599
C113 H11G 0.9599
C113 H11H 0.9599
C113 H11I 0.9599
Si12 C121 1.864(2)
Si12 C123 1.871(2)
Si12 C122 1.877(2)
C121 H12A 0.9599
C121 H12B 0.9599
C121 H12C 0.9599
C122 H12D 0.9599
C122 H12E 0.9599
C122 H12F 0.9599
C123 H12G 0.9599
C123 H12H 0.9599
C123 H12I 0.9599
C2 Si22 1.8721(19)
C2 Si21 1.8862(19)
C2 H2 0.9600
Si21 C213 1.872(2)
Si21 C211 1.879(2)
Si21 C212 1.880(2)
C211 H21A 0.9599
C211 H21B 0.9599
C211 H21C 0.9599
C212 H21D 0.9599
C212 H21E 0.9599
C212 H21F 0.9599
C213 H21G 0.9599
C213 H21H 0.9599
C213 H21I 0.9599
Si22 C223 1.864(2)
Si22 C222 1.865(2)
Si22 C221 1.875(2)
C221 H22A 0.9599
C221 H22B 0.9599
C221 H22C 0.9599
C222 H22D 0.9599
C222 H22E 0.9599
C222 H22F 0.9599
C223 H22G 0.9599
C223 H22H 0.9599
C223 H22I 0.9599
C11 C12 1.351(2)
C12 C13 1.477(3)
C12 H12 0.9600
C13 C18 1.389(3)
C13 C14 1.397(3)
C14 C15 1.385(3)
C14 H14 0.9600
C15 C16 1.384(4)
C15 H15 0.9600
C16 C17 1.377(4)
C16 H16 0.9600
C17 C18 1.391(3)
C17 H17 0.9600
C18 H18 0.9600
Al12 C3 1.9631(19)
Al12 C4 1.9645(19)
Al12 C21 1.9779(19)
C3 Si32 1.867(2)
C3 Si31 1.872(2)
C3 H3 0.9600
Si31 C311 1.866(2)
Si31 C313 1.870(2)
Si31 C312 1.871(2)
C311 H31A 0.9599
C311 H31B 0.9599
C311 H31C 0.9599
C312 H31D 0.9599
C312 H31E 0.9599
C312 H31F 0.9599
C313 H31G 0.9599
C313 H31H 0.9599
C313 H31I 0.9599
Si32 C323 1.862(3)
Si32 C321 1.866(2)
Si32 C322 1.875(3)
C321 H32A 0.9599
C321 H32B 0.9599
C321 H32C 0.9599
C322 H32D 0.9599
C322 H32E 0.9599
C322 H32F 0.9599
C323 H32G 0.9599
C323 H32H 0.9599
C323 H32I 0.9599
C4 Si41 1.877(2)
C4 Si42 1.8951(19)
C4 H4 0.9600
Si41 C411 1.858(3)
Si41 C413 1.865(2)
Si41 C412 1.869(2)
C411 H41A 0.9599
C411 H41B 0.9599
C411 H41C 0.9599
C412 H41D 0.9599
C412 H41E 0.9599
C412 H41F 0.9599
C413 H41G 0.9599
C413 H41H 0.9599
C413 H41I 0.9599
Si42 C421 1.870(2)
Si42 C422 1.873(2)
Si42 C423 1.874(2)
C421 H42A 0.9599
C421 H42B 0.9599
C421 H42C 0.9599
C422 H42D 0.9599
C422 H42E 0.9599
C422 H42F 0.9599
C423 H42G 0.9599
C423 H42H 0.9599
C423 H42I 0.9599
C21 C22 1.347(3)
C22 C23 1.481(3)
C22 H22 0.9600
C23 C24 1.385(3)
C23 C28 1.393(3)
C24 C25 1.387(3)
C24 H24 0.9600
C25 C26 1.377(3)
C25 H25 0.9600
C26 C27 1.381(3)
C26 H26 0.9600
C27 C28 1.379(3)
C27 H27 0.9600
C28 H28 0.9600
C31 C32 1.203(3)
C32 C33 1.436(3)
C33 C34 1.383(3)
C33 C38 1.389(3)
C34 C35 1.389(3)
C34 H34 0.9600
C35 C36 1.367(3)
C35 H35 0.9600
C36 C37 1.378(4)
C36 H36 0.9600
C37 C38 1.378(3)
C37 H37 0.9600
C38 H38 0.9600
C41 C42 1.203(3)
C42 C43 1.436(3)
C43 C48 1.385(3)
C43 C44 1.390(3)
C44 C45 1.388(3)
C44 H44 0.9600
C45 C46 1.351(4)
C45 H45 0.9600
C46 C47 1.364(5)
C46 H46 0.9600
C47 C48 1.379(4)
C47 H47 0.9600
C48 H48 0.9600
Ge2 C81 1.919(2)
Ge2 C71 1.919(2)
Ge2 C61 1.9518(19)
Ge2 C51 1.9577(19)
Al21 C5 1.958(2)
Al21 C6 1.970(2)
Al21 C51 1.976(2)
C5 Si51 1.865(2)
C5 Si52 1.871(2)
C5 H5 0.9600
Si51 C511 1.870(2)
Si51 C512 1.871(3)
Si51 C513 1.879(2)
C511 H51A 0.9599
C511 H51B 0.9599
C511 H51C 0.9599
C512 H51D 0.9599
C512 H51E 0.9599
C512 H51F 0.9599
C513 H51G 0.9599
C513 H51H 0.9599
C513 H51I 0.9599
Si52 C523 1.862(3)
Si52 C522 1.864(3)
Si52 C521 1.877(2)
C521 H52A 0.9599
C521 H52B 0.9599
C521 H52C 0.9599
C522 H52D 0.9599
C522 H52E 0.9599
C522 H52F 0.9599
C523 H52G 0.9599
C523 H52H 0.9599
C523 H52I 0.9599
C6 Si61 1.882(2)
C6 Si62 1.887(2)
C6 H6 0.9600
Si61 C613 1.866(2)
Si61 C612 1.872(2)
Si61 C611 1.874(2)
C611 H61A 0.9599
C611 H61B 0.9599
C611 H61C 0.9599
C612 H61D 0.9599
C612 H61E 0.9599
C612 H61F 0.9599
C613 H61G 0.9599
C613 H61H 0.9599
C613 H61I 0.9599
Si62 C622 1.859(2)
Si62 C623 1.869(2)
Si62 C621 1.879(2)
C621 H62A 0.9599
C621 H62B 0.9599
C621 H62C 0.9599
C622 H62D 0.9599
C622 H62E 0.9599
C622 H62F 0.9599
C623 H62G 0.9599
C623 H62H 0.9599
C623 H62I 0.9599
C51 C52 1.348(3)
C52 C53 1.479(3)
C52 H52 0.9600
C53 C58 1.390(3)
C53 C54 1.397(3)
C54 C55 1.385(3)
C54 H54 0.9600
C55 C56 1.377(4)
C55 H55 0.9600
C56 C57 1.377(3)
C56 H56 0.9600
C57 C58 1.387(3)
C57 H57 0.9600
C58 H58 0.9600
Al22 C8 1.9606(19)
Al22 C7 1.9608(19)
Al22 C61 1.9733(19)
C7 Si71 1.877(2)
C7 Si72 1.880(2)
C7 H7 0.9600
Si71 C71C 1.785(7)
Si71 C711 1.839(4)
Si71 C713 1.879(4)
Si71 C712 1.893(4)
Si71 C71A 1.898(6)
Si71 C71B 1.916(6)
C711 H71A 0.9599
C711 H71B 0.9599
C711 H71C 0.9599
C712 H71D 0.9599
C712 H71E 0.9599
C712 H71F 0.9599
C713 H71G 0.9599
C713 H71H 0.9599
C713 H71I 0.9599
C71A H71J 0.9599
C71A H71K 0.9599
C71A H71L 0.9599
C71B H71M 0.9599
C71B H71N 0.9599
C71B H71O 0.9599
C71C H71P 0.9599
C71C H71Q 0.9599
C71C H71R 0.9599
Si72 C722 1.858(3)
Si72 C723 1.862(3)
Si72 C721 1.867(2)
C721 H72A 0.9599
C721 H72B 0.9599
C721 H72C 0.9599
C722 H72D 0.9599
C722 H72E 0.9599
C722 H72F 0.9599
C723 H72G 0.9599
C723 H72H 0.9599
C723 H72I 0.9599
C8 Si81 1.865(2)
C8 Si82 1.878(2)
C8 H8 0.9600
Si81 C813 1.873(3)
Si81 C811 1.878(2)
Si81 C812 1.880(2)
C811 H81A 0.9599
C811 H81B 0.9599
C811 H81C 0.9599
C812 H81D 0.9599
C812 H81E 0.9599
C812 H81F 0.9599
C813 H81G 0.9599
C813 H81H 0.9599
C813 H81I 0.9599
Si82 C822 1.859(2)
Si82 C821 1.862(3)
Si82 C823 1.863(3)
C821 H82A 0.9599
C821 H82B 0.9599
C821 H82C 0.9599
C822 H82D 0.9599
C822 H82E 0.9599
C822 H82F 0.9599
C823 H82G 0.9599
C823 H82H 0.9599
C823 H82I 0.9599
C61 C62 1.351(3)
C62 C63 1.481(3)
C62 H62 0.9600
C63 C64 1.387(3)
C63 C68 1.401(3)
C64 C65 1.395(3)
C64 H64 0.9600
C65 C66 1.382(3)
C65 H65 0.9600
C66 C67 1.380(4)
C66 H66 0.9600
C67 C68 1.384(3)
C67 H67 0.9600
C68 H68 0.9600
C71 C72 1.207(3)
C72 C73 1.448(3)
C73 C78 1.390(3)
C73 C74 1.390(3)
C74 C75 1.385(3)
C74 H74 0.9600
C75 C76 1.381(4)
C75 H75 0.9600
C76 C77 1.378(4)
C76 H76 0.9600
C77 C78 1.381(3)
C77 H77 0.9600
C78 H78 0.9600
C81 C82 1.205(3)
C82 C83 1.436(3)
C83 C88 1.387(3)
C83 C84 1.391(3)
C84 C85 1.388(3)
C84 H84 0.9600
C85 C86 1.378(4)
C85 H85 0.9600
C86 C87 1.365(4)
C86 H86 0.9600
C87 C88 1.380(3)
C87 H87 0.9600
C88 H88 0.9600

loop_
_geom_torsion_atom_site_label_1
_geom_torsion_atom_site_label_2
_geom_torsion_atom_site_label_3
_geom_torsion_atom_site_label_4
_geom_torsion
C2 Al11 C1 Si11 61.94(14)
C11 Al11 C1 Si11 -114.38(12)
C2 Al11 C1 Si12 -76.57(12)
C11 Al11 C1 Si12 107.11(10)
Si12 C1 Si11 C111 82.45(14)
Al11 C1 Si11 C111 -51.39(15)
Si12 C1 Si11 C112 -155.49(12)
Al11 C1 Si11 C112 70.67(14)
Si12 C1 Si11 C113 -37.99(16)
Al11 C1 Si11 C113 -171.83(12)
Si11 C1 Si12 C121 75.71(14)
Al11 C1 Si12 C121 -144.45(10)
Si11 C1 Si12 C123 -47.59(15)
Al11 C1 Si12 C123 92.25(12)
Si11 C1 Si12 C122 -168.38(11)
Al11 C1 Si12 C122 -28.54(12)
C1 Al11 C2 Si22 107.06(13)
C11 Al11 C2 Si22 -76.54(14)
C1 Al11 C2 Si21 -110.45(11)
C11 Al11 C2 Si21 65.95(12)
Si22 C2 Si21 C213 44.80(14)
Al11 C2 Si21 C213 -102.42(12)
Si22 C2 Si21 C211 163.97(11)
Al11 C2 Si21 C211 16.74(13)
Si22 C2 Si21 C212 -79.44(13)
Al11 C2 Si21 C212 133.34(11)
Si21 C2 Si22 C223 -92.62(14)
Al11 C2 Si22 C223 48.12(17)
Si21 C2 Si22 C222 144.75(12)
Al11 C2 Si22 C222 -74.51(15)
Si21 C2 Si22 C221 29.59(15)
Al11 C2 Si22 C221 170.33(13)
C41 Ge1 C11 C12 155.33(16)
C31 Ge1 C11 C12 -91.99(18)
C21 Ge1 C11 C12 34.1(2)
C41 Ge1 C11 Al11 -33.10(13)
C31 Ge1 C11 Al11 79.59(12)
C21 Ge1 C11 Al11 -154.34(10)
C1 Al11 C11 C12 -174.57(14)
C2 Al11 C11 C12 8.98(18)
C1 Al11 C11 Ge1 12.95(15)
C2 Al11 C11 Ge1 -163.50(9)
Ge1 C11 C12 C13 -2.3(3)
Al11 C11 C12 C13 -174.58(18)
C11 C12 C13 C18 33.0(3)
C11 C12 C13 C14 -147.6(2)
C18 C13 C14 C15 -3.8(3)
C12 C13 C14 C15 176.8(2)
C13 C14 C15 C16 1.0(4)
C14 C15 C16 C17 1.9(4)
C15 C16 C17 C18 -2.1(4)
C14 C13 C18 C17 3.6(3)
C12 C13 C18 C17 -177.00(19)
C16 C17 C18 C13 -0.7(3)
C4 Al12 C3 Si32 76.75(12)
C21 Al12 C3 Si32 -105.41(11)
C4 Al12 C3 Si31 -60.71(13)
C21 Al12 C3 Si31 117.13(11)
Si32 C3 Si31 C311 -86.22(13)
Al12 C3 Si31 C311 48.37(14)
Si32 C3 Si31 C313 151.81(12)
Al12 C3 Si31 C313 -73.59(14)
Si32 C3 Si31 C312 32.23(15)
Al12 C3 Si31 C312 166.83(12)
Si31 C3 Si32 C323 -63.35(17)
Al12 C3 Si32 C323 159.11(14)
Si31 C3 Si32 C321 58.88(14)
Al12 C3 Si32 C321 -78.66(13)
Si31 C3 Si32 C322 -179.28(12)
Al12 C3 Si32 C322 43.18(14)
C3 Al12 C4 Si41 -115.03(12)
C21 Al12 C4 Si41 67.03(13)
C3 Al12 C4 Si42 105.86(11)
C21 Al12 C4 Si42 -72.08(12)
Si42 C4 Si41 C411 77.20(14)
Al12 C4 Si41 C411 -61.94(15)
Si42 C4 Si41 C413 -161.90(12)
Al12 C4 Si41 C413 58.95(15)
Si42 C4 Si41 C412 -46.00(15)
Al12 C4 Si41 C412 174.85(12)
Si41 C4 Si42 C421 -33.57(14)
Al12 C4 Si42 C421 107.97(12)
Si41 C4 Si42 C422 88.12(12)
Al12 C4 Si42 C422 -130.34(11)
Si41 C4 Si42 C423 -152.92(11)
Al12 C4 Si42 C423 -11.38(14)
C41 Ge1 C21 C22 -93.75(17)
C31 Ge1 C21 C22 154.82(16)
C11 Ge1 C21 C22 31.7(2)
C41 Ge1 C21 Al12 81.96(12)
C31 Ge1 C21 Al12 -29.46(14)
C11 Ge1 C21 Al12 -152.63(10)
C3 Al12 C21 C22 -160.76(13)
C4 Al12 C21 C22 17.17(17)
C3 Al12 C21 Ge1 23.15(15)
C4 Al12 C21 Ge1 -158.91(10)
Ge1 C21 C22 C23 -3.1(3)
Al12 C21 C22 C23 -179.40(17)
C21 C22 C23 C24 46.3(3)
C21 C22 C23 C28 -134.6(2)
C28 C23 C24 C25 1.9(3)
C22 C23 C24 C25 -179.08(19)
C23 C24 C25 C26 0.5(3)
C24 C25 C26 C27 -2.1(4)
C25 C26 C27 C28 1.3(4)
C26 C27 C28 C23 1.1(4)
C24 C23 C28 C27 -2.7(3)
C22 C23 C28 C27 178.2(2)
C41 Ge1 C31 C32 143.4(11)
C11 Ge1 C31 C32 27.8(11)
C21 Ge1 C31 C32 -109.3(11)
Ge1 C31 C32 C33 125(4)
C31 C32 C33 C34 -175(4)
C31 C32 C33 C38 4(4)
C38 C33 C34 C35 -0.9(4)
C32 C33 C34 C35 178.8(2)
C33 C34 C35 C36 1.0(4)
C34 C35 C36 C37 -0.4(4)
C35 C36 C37 C38 -0.3(5)
C36 C37 C38 C33 0.5(5)
C34 C33 C38 C37 0.1(4)
C32 C33 C38 C37 -179.5(2)
C31 Ge1 C41 C42 89.1(7)
C11 Ge1 C41 C42 -160.9(7)
C21 Ge1 C41 C42 -24.6(7)
Ge1 C41 C42 C43 -44(4)
C41 C42 C43 C48 -94(4)
C41 C42 C43 C44 82(4)
C48 C43 C44 C45 -0.2(4)
C42 C43 C44 C45 -176.7(2)
C43 C44 C45 C46 1.2(4)
C44 C45 C46 C47 -1.7(5)
C45 C46 C47 C48 1.2(6)
C46 C47 C48 C43 -0.1(6)
C44 C43 C48 C47 -0.3(4)
C42 C43 C48 C47 176.2(3)
C6 Al21 C5 Si51 63.15(15)
C51 Al21 C5 Si51 -115.29(12)
C6 Al21 C5 Si52 -74.69(12)
C51 Al21 C5 Si52 106.87(11)
Si52 C5 Si51 C511 84.66(15)
Al21 C5 Si51 C511 -48.31(16)
Si52 C5 Si51 C512 -152.60(12)
Al21 C5 Si51 C512 74.43(14)
Si52 C5 Si51 C513 -34.42(16)
Al21 C5 Si51 C513 -167.39(13)
Si51 C5 Si52 C523 -47.45(16)
Al21 C5 Si52 C523 91.46(13)
Si51 C5 Si52 C522 75.08(16)
Al21 C5 Si52 C522 -146.00(13)
Si51 C5 Si52 C521 -168.97(12)
Al21 C5 Si52 C521 -30.05(13)
C5 Al21 C6 Si61 -113.94(11)
C51 Al21 C6 Si61 64.56(12)
C5 Al21 C6 Si62 104.87(14)
C51 Al21 C6 Si62 -76.63(14)
Si62 C6 Si61 C613 47.65(15)
Al21 C6 Si61 C613 -98.48(12)
Si62 C6 Si61 C612 -76.57(14)
Al21 C6 Si61 C612 137.31(11)
Si62 C6 Si61 C611 166.68(11)
Al21 C6 Si61 C611 20.56(13)
Si61 C6 Si62 C622 147.24(11)
Al21 C6 Si62 C622 -74.25(15)
Si61 C6 Si62 C623 -91.23(16)
Al21 C6 Si62 C623 47.28(19)
Si61 C6 Si62 C621 29.96(15)
Al21 C6 Si62 C621 168.46(13)
C81 Ge2 C51 C52 -94.36(17)
C71 Ge2 C51 C52 155.47(16)
C61 Ge2 C51 C52 30.7(2)
C81 Ge2 C51 Al21 77.80(12)
C71 Ge2 C51 Al21 -32.37(14)
C61 Ge2 C51 Al21 -157.16(10)
C5 Al21 C51 C52 -161.85(14)
C6 Al21 C51 C52 19.66(17)
C5 Al21 C51 Ge2 25.20(15)
C6 Al21 C51 Ge2 -153.29(10)
Ge2 C51 C52 C53 -2.4(3)
Al21 C51 C52 C53 -175.55(18)
C51 C52 C53 C58 40.7(3)
C51 C52 C53 C54 -141.9(2)
C58 C53 C54 C55 -1.7(4)
C52 C53 C54 C55 -179.2(2)
C53 C54 C55 C56 0.4(4)
C54 C55 C56 C57 1.3(4)
C55 C56 C57 C58 -1.5(4)
C56 C57 C58 C53 0.2(4)
C54 C53 C58 C57 1.4(3)
C52 C53 C58 C57 178.8(2)
C8 Al22 C7 Si71 104.06(13)
C61 Al22 C7 Si71 -76.67(14)
C8 Al22 C7 Si72 -111.78(11)
C61 Al22 C7 Si72 67.49(13)
Si72 C7 Si71 C71C -88.0(4)
Al22 C7 Si71 C71C 55.2(4)
Si72 C7 Si71 C711 88.68(18)
Al22 C7 Si71 C711 -128.10(18)
Si72 C7 Si71 C713 -151.39(17)
Al22 C7 Si71 C713 -8.2(2)
Si72 C7 Si71 C712 -32.90(19)
Al22 C7 Si71 C712 110.32(18)
Si72 C7 Si71 C71A 36.3(3)
Al22 C7 Si71 C71A 179.5(3)
Si72 C7 Si71 C71B 145.7(3)
Al22 C7 Si71 C71B -71.0(3)
Si71 C7 Si72 C722 55.17(17)
Al22 C7 Si72 C722 -92.40(16)
Si71 C7 Si72 C723 -68.06(18)
Al22 C7 Si72 C723 144.37(16)
Si71 C7 Si72 C721 173.20(13)
Al22 C7 Si72 C721 25.62(15)
C7 Al22 C8 Si81 60.67(14)
C61 Al22 C8 Si81 -118.56(12)
C7 Al22 C8 Si82 -77.97(12)
C61 Al22 C8 Si82 102.80(11)
Si82 C8 Si81 C813 82.24(14)
Al22 C8 Si81 C813 -52.84(15)
Si82 C8 Si81 C811 -154.79(12)
Al22 C8 Si81 C811 70.13(14)
Si82 C8 Si81 C812 -37.39(16)
Al22 C8 Si81 C812 -172.47(12)
Si81 C8 Si82 C822 64.56(16)
Al22 C8 Si82 C822 -156.23(12)
Si81 C8 Si82 C821 -179.76(14)
Al22 C8 Si82 C821 -40.55(15)
Si81 C8 Si82 C823 -58.04(17)
Al22 C8 Si82 C823 81.17(16)
C81 Ge2 C61 C62 153.53(17)
C71 Ge2 C61 C62 -96.87(18)
C51 Ge2 C61 C62 31.2(2)
C81 Ge2 C61 Al22 -31.78(13)
C71 Ge2 C61 Al22 77.83(12)
C51 Ge2 C61 Al22 -154.12(10)
C8 Al22 C61 C62 -166.46(14)
C7 Al22 C61 C62 14.29(18)
C8 Al22 C61 Ge2 18.24(16)
C7 Al22 C61 Ge2 -161.01(10)
Ge2 C61 C62 C63 -2.0(3)
Al22 C61 C62 C63 -177.20(19)
C61 C62 C63 C64 32.4(4)
C61 C62 C63 C68 -149.2(2)
C68 C63 C64 C65 2.4(3)
C62 C63 C64 C65 -179.2(2)
C63 C64 C65 C66 -1.2(3)
C64 C65 C66 C67 -0.1(4)
C65 C66 C67 C68 0.2(4)
C66 C67 C68 C63 1.0(4)
C64 C63 C68 C67 -2.3(4)
C62 C63 C68 C67 179.2(2)
C81 Ge2 C71 C72 85.6(15)
C61 Ge2 C71 C72 -27.3(15)
C51 Ge2 C71 C72 -165.6(14)
Ge2 C71 C72 C73 -173(3)
C71 C72 C73 C78 5(4)
C71 C72 C73 C74 -175(4)
C78 C73 C74 C75 -0.6(3)
C72 C73 C74 C75 178.8(2)
C73 C74 C75 C76 0.3(4)
C74 C75 C76 C77 0.4(4)
C75 C76 C77 C78 -0.8(4)
C76 C77 C78 C73 0.4(3)
C74 C73 C78 C77 0.3(3)
C72 C73 C78 C77 -179.2(2)
C71 Ge2 C81 C82 105.8(16)
C61 Ge2 C81 C82 -146.0(16)
C51 Ge2 C81 C82 -9.1(16)
Ge2 C81 C82 C83 -173(3)
C81 C82 C83 C88 35(4)
C81 C82 C83 C84 -145(4)
C88 C83 C84 C85 -0.9(4)
C82 C83 C84 C85 178.7(2)
C83 C84 C85 C86 -0.1(4)
C84 C85 C86 C87 1.3(4)
C85 C86 C87 C88 -1.6(4)
C86 C87 C88 C83 0.6(4)
C84 C83 C88 C87 0.6(4)
C82 C83 C88 C87 -179.0(2)
